data_7026787
loop_
_publ_author_name
'Mooibroek, Tiddo J.'
'Lutz, Martin'
'Spek, Anthony L.'
'Bouwman, Elisabeth'

_publ_section_title
;
 Structure elucidation of the unprecedented asymmetric bis-chelate complex
 [Pd(1,3-bis(di(o-methoxy-m-methylphenyl)phosphino)propane)2]2+ in the
 solid state and in solution.
;
_journal_issue 45
_journal_name_full 'Dalton transactions (Cambridge, England : 2003)'
_journal_page_first 11027
_journal_page_last 11034
_journal_paper_doi 10.1039/c0dt00699h
_journal_volume 39
_journal_year 2010
_chemical_compound_source 'see text'
_chemical_formula_moiety 'C70 H84 O8 P4 Pd, C7 H7.80 O3.40 S, C6.46 H7.73 O0.13, C7 H7 O3 S, H2 O'
_chemical_formula_sum 'C90.46 H108.53 O15.53 P4 Pd S2'
_chemical_formula_weight 1738.86
_chemical_name_systematic ?
_space_group_IT_number 2
_symmetry_cell_setting triclinic
_symmetry_Int_Tables_number 2
_symmetry_space_group_name_Hall '-P 1'
_symmetry_space_group_name_H-M 'P -1'
_atom_sites_solution_hydrogens ' ?'
_atom_sites_solution_primary ' ?'
_atom_sites_solution_secondary ' ?'
_cell_angle_alpha 65.3220
_cell_angle_beta 83.6920
_cell_angle_gamma 69.4520
_cell_formula_units_Z 2
_cell_length_a 14.6603(1)
_cell_length_b 17.0421(1)
_cell_length_c 20.0826(2)
_cell_measurement_temperature 150
_cell_volume 4265.20(6)
_computing_publication_material 'PLATON (Spek, 2003)'
_diffrn_ambient_temperature 150
_diffrn_radiation_probe x-ray
_diffrn_radiation_type MoK\a
_diffrn_radiation_wavelength 0.71073
_diffrn_reflns_reduction_process
;
;
_diffrn_standards_number 0
_exptl_absorpt_coefficient_mu 0.407
_exptl_absorpt_correction_type ' ?'
_exptl_crystal_colour ' ?'
_exptl_crystal_density_diffrn 1.354
_exptl_crystal_density_method 'Not Measured'
_exptl_crystal_description ' ?'
_exptl_crystal_F_000 1827
_refine_ls_extinction_method ' ?'
_refine_ls_hydrogen_treatment ' ?'
_refine_ls_number_restraints 0
_refine_ls_weighting_scheme ?
_cod_data_source_file c0dt00699h.txt
_cod_data_source_block s4109a
_cod_depositor_comments
;
The following automatic conversions were performed:

'_symmetry_cell_setting' value 'Triclinic' changed to 'triclinic'
according to /home/saulius/struct/CIF-dictionaries/cif_core.dic
dictionary named 'cif_core.dic' version 2.4.2 from 2011-04-26.

Automatic conversion script
Id: cif_fix_values 1891 2012-01-12 08:04:46Z andrius 
;
_cod_database_code 7026787

loop_
_symmetry_equiv_pos_site_id
_symmetry_equiv_pos_as_xyz
1 x,y,z
2 -x,-y,-z

loop_
_atom_site_aniso_label
_atom_site_aniso_U_11
_atom_site_aniso_U_22
_atom_site_aniso_U_33
_atom_site_aniso_U_23
_atom_site_aniso_U_13
_atom_site_aniso_U_12
Pd1 0.0171(1) 0.0160(1) 0.0167(1) -0.0073(1) 0.0001(1) -0.0052(1)
P1 0.0191(3) 0.0191(3) 0.0190(3) -0.0076(2) 0.0027(2) -0.0049(2)
P2 0.0189(3) 0.0205(3) 0.0201(3) -0.0093(2) -0.0006(2) -0.0077(2)
P3 0.0217(3) 0.0174(3) 0.0192(3) -0.0083(2) -0.0040(2) -0.0044(2)
P4 0.0180(3) 0.0173(3) 0.0186(3) -0.0087(2) 0.0019(2) -0.0056(2)
O1 0.0243(9) 0.0321(10) 0.0370(10) -0.0147(8) 0.0102(7) -0.0066(8)
O2 0.0362(10) 0.0335(10) 0.0447(11) -0.0188(9) -0.0134(8) -0.0124(8)
O3 0.0362(10) 0.0297(10) 0.0342(10) -0.0145(8) -0.0125(8) -0.0109(8)
O4 0.0258(9) 0.0223(9) 0.0305(9) -0.0145(8) 0.0074(7) -0.0059(7)
O5 0.0360(10) 0.0231(9) 0.0321(10) -0.0093(8) 0.0100(8) -0.0102(8)
O6 0.0357(10) 0.0255(9) 0.0257(9) -0.0085(8) -0.0050(7) -0.0139(8)
O7 0.0450(11) 0.0255(10) 0.0285(10) -0.0028(8) -0.0045(8) -0.0067(8)
O8 0.0422(10) 0.0262(9) 0.0228(9) -0.0090(8) 0.0069(7) -0.0158(8)
C1 0.0214(12) 0.0258(13) 0.0293(13) -0.0107(11) 0.0053(10) -0.0108(10)
C2 0.0195(12) 0.0311(14) 0.0338(14) -0.0150(12) -0.0012(10) -0.0076(10)
C3 0.0205(11) 0.0234(12) 0.0253(12) -0.0094(10) -0.0038(9) -0.0051(9)
C4 0.0253(12) 0.0207(12) 0.0247(12) -0.0107(10) -0.0091(9) -0.0010(9)
C5 0.0208(12) 0.0265(13) 0.0346(14) -0.0139(11) -0.0031(10) -0.0058(10)
C6 0.0199(11) 0.0214(12) 0.0281(13) -0.0121(10) 0.0033(9) -0.0084(9)
C101 0.0223(11) 0.0181(11) 0.0200(11) -0.0075(10) 0.0004(9) -0.0018(9)
C102 0.0237(12) 0.0227(12) 0.0244(12) -0.0103(10) -0.0001(9) -0.0041(9)
C103 0.0324(14) 0.0216(13) 0.0304(14) -0.0092(11) -0.0016(11) -0.0068(10)
C104 0.0397(15) 0.0209(13) 0.0364(15) -0.0133(12) -0.0022(12) -0.0015(11)
C105 0.0311(14) 0.0272(14) 0.0310(14) -0.0137(12) 0.0038(11) -0.0002(11)
C106 0.0265(12) 0.0248(13) 0.0217(12) -0.0088(10) 0.0032(9) -0.0055(10)
C107 0.0325(15) 0.057(2) 0.063(2) -0.0377(18) 0.0245(14) -0.0135(14)
C108 0.0448(17) 0.0271(15) 0.0550(19) -0.0156(14) 0.0050(14) -0.0154(13)
C201 0.0237(12) 0.0257(13) 0.0293(13) -0.0154(11) 0.0044(10) -0.0119(10)
C202 0.0278(13) 0.0279(13) 0.0308(13) -0.0147(11) 0.0037(10) -0.0128(10)
C203 0.0406(15) 0.0264(14) 0.0409(16) -0.0129(12) 0.0033(12) -0.0158(12)
C204 0.0544(19) 0.0333(16) 0.060(2) -0.0217(15) 0.0033(15) -0.0276(14)
C205 0.0406(16) 0.0404(17) 0.0547(19) -0.0219(15) -0.0048(14) -0.0218(13)
C206 0.0306(14) 0.0325(15) 0.0368(15) -0.0166(12) 0.0001(11) -0.0146(11)
C207 0.076(2) 0.044(2) 0.075(3) -0.0261(19) -0.046(2) -0.0091(17)
C208 0.068(2) 0.0254(16) 0.061(2) -0.0114(15) -0.0074(17) -0.0156(15)
C301 0.0207(11) 0.0178(11) 0.0255(12) -0.0106(10) -0.0013(9) -0.0049(9)
C302 0.0206(11) 0.0206(12) 0.0280(13) -0.0104(10) -0.0020(9) -0.0065(9)
C303 0.0255(12) 0.0219(12) 0.0296(13) -0.0087(11) 0.0012(10) -0.0068(10)
C304 0.0344(14) 0.0245(13) 0.0396(15) -0.0105(12) 0.0040(11) -0.0156(11)
C305 0.0295(13) 0.0282(14) 0.0463(16) -0.0185(13) -0.0024(11) -0.0141(11)
C306 0.0239(12) 0.0237(13) 0.0306(13) -0.0138(11) -0.0062(10) -0.0043(10)
C307 0.0535(18) 0.0494(19) 0.0447(18) -0.0281(15) -0.0120(14) -0.0205(15)
C308 0.0425(16) 0.0359(16) 0.0326(15) -0.0062(13) 0.0028(12) -0.0188(13)
C401 0.0205(11) 0.0184(11) 0.0233(12) -0.0103(10) 0.0003(9) -0.0061(9)
C402 0.0230(12) 0.0214(12) 0.0257(12) -0.0112(10) 0.0014(9) -0.0068(9)
C403 0.0329(14) 0.0237(13) 0.0246(13) -0.0065(11) 0.0019(10) -0.0095(10)
C404 0.0405(15) 0.0205(13) 0.0319(14) -0.0044(11) -0.0010(11) -0.0064(11)
C405 0.0306(13) 0.0197(12) 0.0341(14) -0.0090(11) 0.0009(11) -0.0016(10)
C406 0.0253(12) 0.0220(12) 0.0259(12) -0.0115(10) 0.0016(9) -0.0082(10)
C407 0.0331(14) 0.0329(15) 0.0388(15) -0.0227(13) 0.0078(11) -0.0080(11)
C408 0.0478(17) 0.0329(16) 0.0303(15) -0.0046(12) 0.0069(12) -0.0142(13)
C501 0.0217(12) 0.0262(13) 0.0217(12) -0.0075(10) 0.0043(9) -0.0057(10)
C502 0.0330(14) 0.0304(14) 0.0238(13) -0.0110(11) 0.0016(10) -0.0044(11)
C503 0.0424(16) 0.0460(18) 0.0239(14) -0.0137(13) 0.0056(12) -0.0069(13)
C504 0.0553(19) 0.0447(18) 0.0208(14) -0.0040(13) 0.0082(12) -0.0132(15)
C505 0.0492(17) 0.0317(15) 0.0277(15) -0.0008(12) 0.0061(12) -0.0117(13)
C506 0.0264(13) 0.0254(13) 0.0267(13) -0.0063(11) 0.0046(10) -0.0056(10)
C507 0.0522(18) 0.0328(16) 0.0467(18) -0.0137(14) 0.0127(14) -0.0213(14)
C508 0.082(3) 0.057(2) 0.0323(17) -0.0248(16) 0.0151(16) -0.0124(19)
C601 0.0208(11) 0.0255(12) 0.0184(11) -0.0071(10) -0.0027(9) -0.0069(9)
C602 0.0256(12) 0.0298(13) 0.0241(12) -0.0124(11) -0.0017(10) -0.0074(10)
C603 0.0295(13) 0.0419(16) 0.0253(13) -0.0159(12) -0.0012(10) -0.0087(12)
C604 0.0401(16) 0.0478(18) 0.0191(13) -0.0099(12) 0.0037(11) -0.0166(13)
C605 0.0387(15) 0.0361(15) 0.0245(13) -0.0052(12) 0.0005(11) -0.0192(12)
C606 0.0231(12) 0.0289(13) 0.0242(12) -0.0098(11) -0.0026(9) -0.0097(10)
C607 0.0482(17) 0.0285(14) 0.0318(15) -0.0095(12) -0.0040(12) -0.0138(12)
C608 0.0525(18) 0.056(2) 0.0284(15) -0.0238(14) 0.0015(13) -0.0175(15)
C701 0.0277(12) 0.0267(13) 0.0223(12) -0.0129(10) -0.0060(9) -0.0060(10)
C702 0.0337(14) 0.0328(14) 0.0291(14) -0.0163(12) -0.0021(11) -0.0075(11)
C703 0.0523(18) 0.0438(18) 0.0434(18) -0.0299(15) 0.0051(14) -0.0153(14)
C704 0.059(2) 0.066(2) 0.0343(17) -0.0321(17) 0.0011(14) -0.0203(17)
C705 0.0520(18) 0.0516(19) 0.0210(14) -0.0112(13) -0.0063(12) -0.0113(15)
C706 0.0315(14) 0.0311(14) 0.0281(14) -0.0088(12) -0.0063(11) -0.0062(11)
C707 0.088(3) 0.0334(18) 0.051(2) 0.0058(16) -0.0327(19) -0.0150(18)
C708 0.106(3) 0.055(2) 0.075(3) -0.050(2) 0.023(2) -0.024(2)
C801 0.0192(11) 0.0236(12) 0.0213(12) -0.0118(10) 0.0014(9) -0.0040(9)
C802 0.0213(12) 0.0309(14) 0.0272(13) -0.0165(11) 0.0026(9) -0.0074(10)
C803 0.0240(13) 0.0398(15) 0.0377(15) -0.0260(13) 0.0007(11) -0.0093(11)
C804 0.0297(14) 0.0469(17) 0.0303(14) -0.0255(13) 0.0024(11) -0.0091(12)
C805 0.0309(14) 0.0405(16) 0.0232(13) -0.0141(12) 0.0046(10) -0.0108(12)
C806 0.0245(12) 0.0263(13) 0.0248(13) -0.0114(11) 0.0016(9) -0.0064(10)
C807 0.0499(17) 0.0330(15) 0.0329(15) -0.0087(13) 0.0126(13) -0.0218(13)
C808 0.0453(17) 0.0527(19) 0.0543(19) -0.0393(17) 0.0103(14) -0.0238(15)
S1B 0.0372(7) 0.0285(6) 0.0855(11) -0.0238(6) -0.0198(7) -0.0065(4)
O1B 0.0390(17) 0.0362(18) 0.128(3) -0.022(2) -0.0164(19) -0.0076(14)
O2B 0.093(3) 0.0419(19) 0.064(2) -0.0208(16) -0.0282(19) -0.0195(18)
O3B 0.055(3) 0.046(3) 0.098(4) -0.024(3) -0.0130(19) -0.025(2)
C1B 0.036(2) 0.038(2) 0.066(3) -0.031(2) 0.001(2) -0.0170(18)
C2B 0.049(3) 0.041(3) 0.064(3) -0.024(3) 0.006(3) -0.017(2)
C3B 0.052(3) 0.032(3) 0.073(4) -0.016(3) -0.011(3) -0.013(2)
C4B 0.063(4) 0.057(4) 0.065(4) -0.022(3) -0.010(3) -0.041(3)
C5B 0.069(4) 0.082(4) 0.070(4) -0.046(3) 0.007(3) -0.044(3)
C6B 0.051(3) 0.057(3) 0.077(4) -0.045(3) 0.004(3) -0.020(2)
C7B 0.115(6) 0.077(4) 0.069(4) -0.009(3) -0.016(4) -0.067(4)
O1G 0.052(3) 0.081(4) 0.056(4) -0.026(3) 0.000(3) -0.020(3)
C1D 0.053(2) 0.129(5) 0.070(3) -0.010(3) 0.006(2) -0.054(3)
C2D 0.042(2) 0.048(2) 0.096(4) -0.040(3) 0.024(2) -0.0257(18)
C3D 0.057(3) 0.053(3) 0.148(5) -0.057(4) 0.045(3) -0.029(2)
C4D 0.053(3) 0.057(3) 0.064(3) 0.003(2) -0.003(2) -0.013(2)
C5D 0.054(3) 0.072(3) 0.065(3) -0.030(3) 0.006(2) -0.017(2)
C6D 0.0423(19) 0.055(2) 0.038(2) -0.0185(18) 0.0110(15) -0.0288(17)
C7D 0.055(3) 0.090(4) 0.043(2) 0.005(2) -0.0023(19) -0.035(2)
C2E 0.053(2) 0.129(5) 0.070(3) -0.010(3) 0.006(2) -0.054(3)
S1A 0.0550(4) 0.0393(4) 0.0267(3) -0.0147(3) 0.0103(3) -0.0307(3)
O1A 0.0828(16) 0.0593(15) 0.0351(11) -0.0212(11) 0.0172(11) -0.0542(13)
O2A 0.0559(14) 0.0489(14) 0.0570(14) -0.0264(12) 0.0190(11) -0.0241(11)
O3A 0.0687(15) 0.0672(15) 0.0259(10) -0.0186(10) 0.0074(10) -0.0411(12)
C1A 0.0530(17) 0.0256(14) 0.0268(14) -0.0107(11) 0.0092(12) -0.0220(12)
C2A 0.0586(19) 0.0500(19) 0.0331(16) -0.0178(14) 0.0081(13) -0.0321(16)
C3A 0.077(2) 0.067(2) 0.0330(17) -0.0244(16) 0.0135(15) -0.046(2)
C4A 0.077(2) 0.051(2) 0.0419(18) -0.0294(16) 0.0253(16) -0.0393(18)
C5A 0.0535(19) 0.0386(17) 0.053(2) -0.0201(15) 0.0161(15) -0.0218(15)
C6A 0.0577(19) 0.0303(15) 0.0311(15) -0.0109(12) 0.0059(13) -0.0175(13)
C7A 0.101(3) 0.104(3) 0.060(2) -0.055(2) 0.046(2) -0.067(3)
O1F 0.0357(10) 0.0344(11) 0.0354(11) -0.0148(9) 0.0030(8) -0.0046(8)

loop_
_atom_site_label
_atom_site_type_symbol
_atom_site_thermal_displace_type
_atom_site_fract_x
_atom_site_fract_y
_atom_site_fract_z
_atom_site_occupancy
_atom_site_U_iso_or_equiv
Pd1 Pd Uani 0.23914(1) 0.73927(1) 0.24917(1) 1.000 0.0164(1)
P1 P Uani 0.09212(4) 0.79200(4) 0.30598(3) 1.000 0.0197(2)
P2 P Uani 0.13581(4) 0.75726(4) 0.15583(3) 1.000 0.0190(2)
P3 P Uani 0.34280(4) 0.75871(4) 0.31875(3) 1.000 0.0194(2)
P4 P Uani 0.38472(4) 0.65142(4) 0.21469(3) 1.000 0.0177(2)
O1 O Uani -0.10456(12) 0.90771(12) 0.33127(10) 1.000 0.0325(6)
O2 O Uani -0.01557(13) 0.73890(13) 0.07605(10) 1.000 0.0356(6)
O3 O Uani 0.46941(13) 0.83810(12) 0.35768(10) 1.000 0.0317(6)
O4 O Uani 0.55329(12) 0.49433(11) 0.21396(9) 1.000 0.0260(5)
O5 O Uani 0.13240(13) 0.59553(12) 0.39719(10) 1.000 0.0318(6)
O6 O Uani 0.17372(12) 0.92882(12) 0.07529(9) 1.000 0.0281(5)
O7 O Uani 0.33680(14) 0.62160(12) 0.46931(10) 1.000 0.0369(6)
O8 O Uani 0.41873(13) 0.77540(12) 0.06536(9) 1.000 0.0300(5)
C1 C Uani -0.00490(17) 0.76193(17) 0.28268(13) 1.000 0.0252(7)
C2 C Uani -0.05253(17) 0.82263(18) 0.20605(14) 1.000 0.0276(8)
C3 C Uani 0.01943(16) 0.84965(16) 0.14778(13) 1.000 0.0235(7)
C4 C Uani 0.46040(17) 0.66580(16) 0.34901(13) 1.000 0.0242(7)
C5 C Uani 0.53232(17) 0.66159(17) 0.28831(14) 1.000 0.0271(8)
C6 C Uani 0.49115(16) 0.68549(16) 0.21291(13) 1.000 0.0222(7)
C101 C Uani 0.04698(16) 0.91420(16) 0.28243(12) 1.000 0.0217(6)
C102 C Uani 0.10898(17) 0.96448(16) 0.25009(13) 1.000 0.0243(7)
C103 C Uani 0.08370(18) 1.05613(17) 0.23754(14) 1.000 0.0291(8)
C104 C Uani -0.0083(2) 1.09828(18) 0.25692(15) 1.000 0.0340(8)
C105 C Uani -0.07303(19) 1.05118(18) 0.28740(14) 1.000 0.0321(8)
C106 C Uani -0.04615(17) 0.95940(17) 0.30033(13) 1.000 0.0257(7)
C107 C Uani -0.1987(2) 0.9517(2) 0.35163(19) 1.000 0.0485(11)
C108 C Uani 0.1537(2) 1.10850(19) 0.20519(18) 1.000 0.0420(10)
C201 C Uani 0.10749(17) 0.65608(17) 0.17063(13) 1.000 0.0240(7)
C202 C Uani 0.16223(18) 0.57269(17) 0.22421(14) 1.000 0.0271(8)
C203 C Uani 0.1511(2) 0.49049(18) 0.23643(16) 1.000 0.0351(9)
C204 C Uani 0.0797(2) 0.4935(2) 0.19448(18) 1.000 0.0446(11)
C205 C Uani 0.0233(2) 0.5750(2) 0.14203(17) 1.000 0.0414(10)
C206 C Uani 0.03668(19) 0.65653(19) 0.12895(15) 1.000 0.0311(8)
C207 C Uani -0.0635(3) 0.7355(2) 0.0197(2) 1.000 0.0634(14)
C208 C Uani 0.2147(3) 0.4005(2) 0.29170(19) 1.000 0.0529(11)
C301 C Uani 0.37715(16) 0.85791(15) 0.25929(13) 1.000 0.0210(7)
C302 C Uani 0.34847(16) 0.90381(16) 0.18493(13) 1.000 0.0228(7)
C303 C Uani 0.37550(17) 0.97845(17) 0.13830(14) 1.000 0.0267(7)
C304 C Uani 0.43078(19) 1.00855(18) 0.16750(15) 1.000 0.0323(8)
C305 C Uani 0.46125(18) 0.96453(18) 0.24041(15) 1.000 0.0319(8)
C306 C Uani 0.43687(17) 0.88841(17) 0.28604(14) 1.000 0.0255(7)
C307 C Uani 0.5031(2) 0.8816(2) 0.39213(17) 1.000 0.0439(11)
C308 C Uani 0.3448(2) 1.0274(2) 0.05809(15) 1.000 0.0383(9)
C401 C Uani 0.41903(16) 0.53391(15) 0.28361(12) 1.000 0.0202(7)
C402 C Uani 0.36672(17) 0.50838(16) 0.34688(13) 1.000 0.0230(7)
C403 C Uani 0.39259(18) 0.41819(17) 0.39927(13) 1.000 0.0283(8)
C404 C Uani 0.4724(2) 0.35311(18) 0.38645(15) 1.000 0.0341(8)
C405 C Uani 0.52584(19) 0.37591(17) 0.32465(14) 1.000 0.0308(8)
C406 C Uani 0.50073(17) 0.46612(16) 0.27391(13) 1.000 0.0238(7)
C407 C Uani 0.60180(19) 0.43061(19) 0.18125(15) 1.000 0.0335(8)
C408 C Uani 0.3351(2) 0.3911(2) 0.46697(15) 1.000 0.0403(9)
C501 C Uani 0.09123(17) 0.73827(17) 0.40589(13) 1.000 0.0250(7)
C502 C Uani 0.06498(18) 0.78965(19) 0.44762(14) 1.000 0.0310(8)
C503 C Uani 0.0496(2) 0.7500(2) 0.52244(15) 1.000 0.0403(9)
C504 C Uani 0.0627(2) 0.6573(2) 0.55456(15) 1.000 0.0453(10)
C505 C Uani 0.0902(2) 0.6052(2) 0.51431(15) 1.000 0.0412(9)
C506 C Uani 0.10457(18) 0.64483(17) 0.43992(14) 1.000 0.0289(8)
C507 C Uani 0.0840(2) 0.5310(2) 0.41072(17) 1.000 0.0437(10)
C508 C Uani 0.0199(3) 0.8078(2) 0.56669(17) 1.000 0.0591(13)
C601 C Uani 0.17151(16) 0.79885(16) 0.06112(12) 1.000 0.0222(7)
C602 C Uani 0.17941(17) 0.75202(18) 0.01717(13) 1.000 0.0263(7)
C603 C Uani 0.19171(19) 0.7908(2) -0.05784(14) 1.000 0.0322(8)
C604 C Uani 0.1991(2) 0.8773(2) -0.08789(14) 1.000 0.0367(9)
C605 C Uani 0.19267(19) 0.92559(19) -0.04547(14) 1.000 0.0337(8)
C606 C Uani 0.17887(17) 0.88601(17) 0.02906(13) 1.000 0.0252(7)
C607 C Uani 0.1128(2) 1.02308(18) 0.04919(15) 1.000 0.0364(9)
C608 C Uani 0.1984(2) 0.7386(2) -0.10391(15) 1.000 0.0435(10)
C701 C Uani 0.29845(17) 0.77979(17) 0.39965(13) 1.000 0.0248(7)
C702 C Uani 0.26092(19) 0.86934(19) 0.39491(14) 1.000 0.0313(8)
C703 C Uani 0.2360(2) 0.8878(2) 0.45671(17) 1.000 0.0427(10)
C704 C Uani 0.2506(2) 0.8145(2) 0.52405(17) 1.000 0.0491(11)
C705 C Uani 0.2842(2) 0.7254(2) 0.53095(15) 1.000 0.0440(10)
C706 C Uani 0.30658(19) 0.70722(18) 0.46848(14) 1.000 0.0320(8)
C707 C Uani 0.3657(3) 0.5458(2) 0.53914(19) 1.000 0.0642(13)
C708 C Uani 0.1933(3) 0.9859(3) 0.4491(2) 1.000 0.0728(16)
C801 C Uani 0.38455(16) 0.63931(16) 0.12935(12) 1.000 0.0214(7)
C802 C Uani 0.36624(16) 0.56421(17) 0.12973(13) 1.000 0.0253(8)
C803 C Uani 0.37586(18) 0.54561(19) 0.06767(15) 1.000 0.0306(8)
C804 C Uani 0.40662(18) 0.6037(2) 0.00494(15) 1.000 0.0333(9)
C805 C Uani 0.42305(18) 0.67992(19) 0.00196(14) 1.000 0.0318(8)
C806 C Uani 0.40954(17) 0.69939(17) 0.06359(13) 1.000 0.0255(7)
C807 C Uani 0.4584(2) 0.8311(2) 0.00285(15) 1.000 0.0389(9)
C808 C Uani 0.3550(2) 0.4638(2) 0.07109(18) 1.000 0.0431(11)
S1B S Uani 0.90150(10) 0.37162(7) 0.21979(10) 0.731(4) 0.0496(5)
O1B O Uani 0.9994(2) 0.3222(2) 0.2082(2) 0.731(4) 0.0716(13)
O2B O Uani 0.8998(3) 0.4151(2) 0.26792(18) 0.731(4) 0.0648(14)
O3B O Uani 0.8379(5) 0.3183(4) 0.2391(4) 0.731(4) 0.0645(19)
C1B C Uani 0.8577(3) 0.4650(2) 0.1333(3) 0.731(4) 0.0417(14)
C2B C Uani 0.7764(3) 0.5394(3) 0.1292(3) 0.731(4) 0.0502(17)
C3B C Uani 0.7421(4) 0.6120(3) 0.0624(3) 0.731(4) 0.0534(19)
C4B C Uani 0.7880(4) 0.6123(4) -0.0010(4) 0.731(4) 0.056(2)
C5B C Uani 0.8678(4) 0.5376(4) 0.0035(4) 0.731(4) 0.063(2)
C6B C Uani 0.9023(3) 0.4642(3) 0.0694(3) 0.731(4) 0.0549(19)
C7B C Uani 0.7508(6) 0.6928(5) -0.0735(4) 0.731(4) 0.083(3)
S1C S Uiso 0.8621(3) 0.3765(2) 0.24971(16) 0.269(4) 0.0335(9)
C5C C Uiso 0.8598(8) 0.5230(7) 0.0300(5) 0.269(4) 0.033(3)
C6C C Uiso 0.8826(6) 0.4541(6) 0.1000(4) 0.269(4) 0.021(3)
C7C C Uiso 0.7594(12) 0.6821(10) -0.0584(7) 0.269(4) 0.050(5)
O3C O Uiso 0.8406(10) 0.3021(7) 0.2450(7) 0.269(4) 0.032(3)
C1C C Uiso 0.8330(4) 0.4650(4) 0.1593(3) 0.269(4) 0.017(2)
C2C C Uiso 0.7585(7) 0.5466(6) 0.1478(5) 0.269(4) 0.020(3)
C3C C Uiso 0.7358(9) 0.6153(7) 0.0778(6) 0.269(4) 0.033(4)
O1C O Uiso 0.9663(5) 0.3501(7) 0.2615(5) 0.269(4) 0.074(3)
O1G O Uani 0.7202(4) 0.4628(5) 0.3128(3) 0.400 0.064(2)
O2C O Uiso 0.8050(6) 0.4139(6) 0.2976(4) 0.269(4) 0.070(3)
C4C C Uiso 0.7855(8) 0.6054(7) 0.0179(6) 0.269(4) 0.035(4)
C1D C Uani 0.2762(3) 0.2097(4) 0.7881(2) 0.866(4) 0.088(2)
C2D C Uani 0.2331(3) 0.2987(3) 0.7824(3) 0.866(4) 0.0569(16)
C3D C Uani 0.1990(3) 0.3702(3) 0.7055(4) 0.866(4) 0.081(2)
C4D C Uani 0.2139(3) 0.3490(3) 0.6506(3) 0.866(4) 0.0691(17)
C5D C Uani 0.2580(3) 0.2561(3) 0.6601(3) 0.866(4) 0.0645(17)
C6D C Uani 0.2839(3) 0.1929(3) 0.72754(19) 0.866(4) 0.0424(11)
C7D C Uani 0.3124(3) 0.1329(4) 0.8596(2) 0.866(4) 0.0707(18)
C2E C Uani 0.2762(3) 0.2097(4) 0.7881(2) 0.134(4) 0.088(2)
O1E O Uiso 0.2330(8) 0.2932(9) 0.7309(7) 0.134(4) 0.023(3)
C1E C Uiso 0.3123(9) 0.1257(8) 0.7833(8) 0.134(4) 0.010(3)
C3E C Uiso 0.2860(10) 0.2049(12) 0.8589(7) 0.134(4) 0.017(4)
S1A S Uani 0.55182(6) 0.16011(5) 0.20775(4) 1.000 0.0363(2)
O1A O Uani 0.59759(17) 0.22605(15) 0.20014(11) 1.000 0.0508(8)
O2A O Uani 0.62019(16) 0.06945(15) 0.22387(12) 1.000 0.0518(8)
O3A O Uani 0.48308(16) 0.19194(16) 0.14800(10) 1.000 0.0492(8)
C1A C Uani 0.48141(19) 0.15072(8) 0.28683(13) 1.000 0.0332(9)
C2A C Uani 0.5276(2) 0.12378(17) 0.35319(14) 1.000 0.0434(10)
C3A C Uani 0.4739(2) 0.1158(2) 0.41504(16) 1.000 0.0522(11)
C4A C Uani 0.3741(2) 0.1353(2) 0.41165(16) 1.000 0.0497(11)
C5A C Uani 0.3292(2) 0.16133(19) 0.34499(16) 1.000 0.0472(11)
C6A C Uani 0.3827(2) 0.16841(18) 0.28266(15) 1.000 0.0399(9)
C7A C Uani 0.3149(3) 0.1292(3) 0.4795(2) 1.000 0.0748(16)
O1F O Uani 0.72484(13) 0.20114(13) 0.30767(10) 1.000 0.0372(6)
H1A H Uiso 0.02260 0.69770 0.28750 1.000 0.0300
H1B H Uiso -0.05610 0.76460 0.31900 1.000 0.0300
H2A H Uiso -0.08590 0.78970 0.19240 1.000 0.0330
H2B H Uiso -0.10270 0.87900 0.20700 1.000 0.0330
H3A H Uiso 0.03320 0.90130 0.15020 1.000 0.0280
H3B H Uiso -0.01170 0.87200 0.09890 1.000 0.0280
H4A H Uiso 0.49120 0.67270 0.38680 1.000 0.0290
H4B H Uiso 0.44830 0.60660 0.37250 1.000 0.0290
H5A H Uiso 0.56830 0.70360 0.28200 1.000 0.0320
H5B H Uiso 0.58050 0.59870 0.30560 1.000 0.0320
H6A H Uiso 0.54330 0.65550 0.18690 1.000 0.0270
H6B H Uiso 0.47270 0.75260 0.18430 1.000 0.0270
H10A H Uiso -0.19150 0.97660 0.38610 1.000 0.0720
H10B H Uiso -0.23250 0.90700 0.37500 1.000 0.0720
H10C H Uiso -0.23670 1.00170 0.30780 1.000 0.0720
H10D H Uiso 0.12310 1.17140 0.20170 1.000 0.0630
H10E H Uiso 0.17020 1.11000 0.15620 1.000 0.0630
H10F H Uiso 0.21310 1.07820 0.23680 1.000 0.0630
H20A H Uiso -0.01830 0.69120 0.00190 1.000 0.0950
H20B H Uiso -0.08510 0.79640 -0.02080 1.000 0.0950
H20C H Uiso -0.12020 0.71660 0.03950 1.000 0.0950
H20D H Uiso 0.25140 0.41180 0.32270 1.000 0.0790
H20E H Uiso 0.26020 0.36580 0.26610 1.000 0.0790
H20F H Uiso 0.17390 0.36520 0.32240 1.000 0.0790
H30A H Uiso 0.56440 0.88970 0.37110 1.000 0.0660
H30B H Uiso 0.51390 0.84330 0.44490 1.000 0.0660
H30C H Uiso 0.45410 0.94160 0.38410 1.000 0.0660
H30D H Uiso 0.32150 0.98910 0.04370 1.000 0.0570
H30E H Uiso 0.40050 1.03900 0.02910 1.000 0.0570
H30F H Uiso 0.29230 1.08580 0.04930 1.000 0.0570
H40A H Uiso 0.66400 0.38880 0.20810 1.000 0.0500
H40B H Uiso 0.61400 0.46440 0.13000 1.000 0.0500
H40C H Uiso 0.56050 0.39520 0.18340 1.000 0.0500
H40D H Uiso 0.29810 0.35530 0.46290 1.000 0.0600
H40E H Uiso 0.29010 0.44640 0.47190 1.000 0.0600
H40F H Uiso 0.37990 0.35410 0.51020 1.000 0.0600
H50A H Uiso 0.10930 0.47830 0.45730 1.000 0.0660
H50B H Uiso 0.09570 0.51030 0.37080 1.000 0.0660
H50C H Uiso 0.01380 0.56030 0.41330 1.000 0.0660
H50D H Uiso -0.04210 0.80440 0.58950 1.000 0.0890
H50E H Uiso 0.01210 0.87180 0.53430 1.000 0.0890
H50F H Uiso 0.07030 0.78480 0.60500 1.000 0.0890
H60A H Uiso 0.14040 1.05950 0.00560 1.000 0.0550
H60B H Uiso 0.10880 1.04540 0.08760 1.000 0.0550
H60C H Uiso 0.04730 1.02900 0.03650 1.000 0.0550
H60D H Uiso 0.20830 0.67410 -0.07190 1.000 0.0650
H60E H Uiso 0.25330 0.74260 -0.13610 1.000 0.0650
H60F H Uiso 0.13780 0.76500 -0.13370 1.000 0.0650
H70A H Uiso 0.41290 0.55410 0.56430 1.000 0.0960
H70B H Uiso 0.39560 0.48870 0.53210 1.000 0.0960
H70C H Uiso 0.30830 0.54270 0.56880 1.000 0.0960
H70D H Uiso 0.24470 1.01350 0.43680 1.000 0.1090
H70E H Uiso 0.16550 0.98710 0.49540 1.000 0.1090
H70F H Uiso 0.14210 1.02080 0.41000 1.000 0.1090
H80A H Uiso 0.52070 0.79270 -0.00770 1.000 0.0580
H80B H Uiso 0.46890 0.87880 0.01310 1.000 0.0580
H80C H Uiso 0.41290 0.85990 -0.03960 1.000 0.0580
H80D H Uiso 0.35990 0.46330 0.02220 1.000 0.0650
H80E H Uiso 0.28900 0.46710 0.08810 1.000 0.0650
H80F H Uiso 0.40240 0.40750 0.10520 1.000 0.0650
H102 H Uiso 0.17110 0.93490 0.23610 1.000 0.0290
H104 H Uiso -0.02730 1.16090 0.24910 1.000 0.0410
H105 H Uiso -0.13600 1.08190 0.29950 1.000 0.0390
H202 H Uiso 0.20920 0.57210 0.25360 1.000 0.0330
H204 H Uiso 0.06970 0.43820 0.20220 1.000 0.0540
H205 H Uiso -0.02560 0.57540 0.11440 1.000 0.0500
H302 H Uiso 0.30930 0.88340 0.16570 1.000 0.0270
H304 H Uiso 0.44810 1.06070 0.13660 1.000 0.0390
H305 H Uiso 0.49900 0.98650 0.25940 1.000 0.0380
H402 H Uiso 0.31190 0.55380 0.35440 1.000 0.0280
H404 H Uiso 0.49070 0.29110 0.42120 1.000 0.0410
H405 H Uiso 0.57970 0.32990 0.31700 1.000 0.0370
H502 H Uiso 0.05730 0.85300 0.42490 1.000 0.0370
H504 H Uiso 0.05260 0.62920 0.60540 1.000 0.0540
H505 H Uiso 0.09950 0.54140 0.53760 1.000 0.0490
H602 H Uiso 0.17630 0.69170 0.03900 1.000 0.0320
H604 H Uiso 0.20880 0.90450 -0.13890 1.000 0.0440
H605 H Uiso 0.19770 0.98520 -0.06730 1.000 0.0400
H702 H Uiso 0.25220 0.91900 0.34810 1.000 0.0380
H704 H Uiso 0.23700 0.82610 0.56710 1.000 0.0590
H705 H Uiso 0.29220 0.67630 0.57810 1.000 0.0530
H802 H Uiso 0.34660 0.52450 0.17370 1.000 0.0300
H804 H Uiso 0.41670 0.59060 -0.03740 1.000 0.0400
H805 H Uiso 0.44350 0.71890 -0.04200 1.000 0.0380
H6D H Uiso 0.95710 0.41290 0.07080 0.731(4) 0.0660
H7E H Uiso 0.73800 0.75010 -0.06780 0.731(4) 0.1240
H7F H Uiso 0.69030 0.69210 -0.08940 0.731(4) 0.1240
H7D H Uiso 0.79980 0.68850 -0.11030 0.731(4) 0.1240
H2D H Uiso 0.74390 0.54070 0.17260 0.731(4) 0.0600
H3D H Uiso 0.68590 0.66250 0.06040 0.731(4) 0.0640
H5D H Uiso 0.90000 0.53650 -0.04000 0.731(4) 0.0760
H1G H Uiso 0.78470 0.42930 0.30020 0.400 0.0960
H2E H Uiso 0.72280 0.55570 0.18800 0.269(4) 0.0240
H2H H Uiso 0.67240 0.47310 0.27840 0.400 0.0960
H3E H Uiso 0.68420 0.67100 0.07080 0.269(4) 0.0400
H5E H Uiso 0.89550 0.51370 -0.01010 0.269(4) 0.0400
H6E H Uiso 0.93380 0.39800 0.10710 0.269(4) 0.0250
H7G H Uiso 0.79630 0.66010 -0.09460 0.269(4) 0.0750
H7H H Uiso 0.77560 0.73420 -0.06060 0.269(4) 0.0750
H7I H Uiso 0.68940 0.70160 -0.06930 0.269(4) 0.0750
H2F H Uiso 0.22540 0.31380 0.82370 0.866(4) 0.0680
H7J H Uiso 0.32220 0.07490 0.85590 0.866(4) 0.1060
H7K H Uiso 0.26460 0.14000 0.89660 0.866(4) 0.1060
H7L H Uiso 0.37440 0.13250 0.87370 0.866(4) 0.1060
H3F H Uiso 0.16580 0.43240 0.69800 0.866(4) 0.0960
H4D H Uiso 0.19540 0.39590 0.60260 0.866(4) 0.0820
H5F H Uiso 0.26850 0.23980 0.61930 0.866(4) 0.0780
H6F H Uiso 0.31010 0.13070 0.73380 0.866(4) 0.0510
H1C H Uiso 0.30280 0.13450 0.73270 0.134(4) 0.0160
H1D H Uiso 0.27760 0.08540 0.81630 0.134(4) 0.0160
H1E H Uiso 0.38200 0.09770 0.79730 0.134(4) 0.0160
H3G H Uiso 0.25900 0.26670 0.85810 0.134(4) 0.0260
H3H H Uiso 0.35510 0.17830 0.87450 0.134(4) 0.0260
H3I H Uiso 0.25060 0.16630 0.89340 0.134(4) 0.0260
H2C H Uiso 0.59590 0.11090 0.35610 1.000 0.0520
H3C H Uiso 0.50580 0.09660 0.46070 1.000 0.0630
H5C H Uiso 0.26080 0.17450 0.34190 1.000 0.0560
H6C H Uiso 0.35140 0.18540 0.23730 1.000 0.0480
H7A H Uiso 0.24580 0.14700 0.46660 1.000 0.1120
H7B H Uiso 0.32310 0.17060 0.49880 1.000 0.1120
H7C H Uiso 0.33750 0.06610 0.51690 1.000 0.1120
H1F H Uiso 0.68180 0.22010 0.26750 1.000 0.0500
H2G H Uiso 0.77540 0.22800 0.29390 1.000 0.0500

loop_
_atom_type_symbol
_atom_type_description
_atom_type_scat_dispersion_real
_atom_type_scat_dispersion_imag
_atom_type_scat_source
S S 0.1246 0.1234 'International Tables Vol C Tables 4.2.6.8 and 6.1.1.4'
Pd Pd -0.9988 1.0072 'International Tables Vol C Tables 4.2.6.8 and 6.1.1.4'
P P 0.1023 0.0942 'International Tables Vol C Tables 4.2.6.8 and 6.1.1.4'
O O 0.0106 0.0060 'International Tables Vol C Tables 4.2.6.8 and 6.1.1.4'
H H 0.0000 0.0000 'International Tables Vol C Tables 4.2.6.8 and 6.1.1.4'
C C 0.0033 0.0016 'International Tables Vol C Tables 4.2.6.8 and 6.1.1.4'

loop_
_geom_angle_atom_site_label_1
_geom_angle_atom_site_label_2
_geom_angle_atom_site_label_3
_geom_angle
_geom_angle_publ_flag
P1 Pd1 P2 86.10(2) yes
P1 Pd1 P3 96.24(2) yes
P1 Pd1 P4 165.86(2) yes
P2 Pd1 P3 165.08(2) yes
P2 Pd1 P4 96.20(2) yes
P3 Pd1 P4 85.14(2) yes
O1B S1B O2B 111.7(2) yes
O1B S1B O3B 113.0(3) yes
O1B S1B C1B 105.1(2) yes
O2B S1B O3B 114.5(4) yes
O2B S1B C1B 104.1(2) yes
O3B S1B C1B 107.5(3) yes
O1C S1C O2C 114.3(6) yes
O2C S1C O3C 115.8(7) yes
O1C S1C O3C 109.3(8) yes
O1C S1C C1C 105.9(5) yes
O2C S1C C1C 106.7(5) yes
O3C S1C C1C 103.7(6) yes
O3A S1A C1A 105.64(14) yes
O1A S1A C1A 105.09(12) yes
O2A S1A O3A 113.27(15) yes
O2A S1A C1A 105.40(12) yes
O1A S1A O2A 113.33(16) yes
O1A S1A O3A 113.12(14) yes
Pd1 P1 C501 117.62(9) yes
C101 P1 C501 105.15(12) yes
C1 P1 C101 107.95(12) yes
C1 P1 C501 99.54(12) yes
Pd1 P1 C101 114.84(8) yes
Pd1 P1 C1 110.34(9) yes
Pd1 P2 C3 109.60(8) yes
Pd1 P2 C201 115.12(8) yes
Pd1 P2 C601 118.55(9) yes
C3 P2 C201 107.26(12) yes
C201 P2 C601 105.19(12) yes
C3 P2 C601 99.57(12) yes
C4 P3 C301 103.25(12) yes
C301 P3 C701 104.74(12) yes
C4 P3 C701 104.69(12) yes
Pd1 P3 C701 119.74(9) yes
Pd1 P3 C4 114.97(9) yes
Pd1 P3 C301 107.82(8) yes
Pd1 P4 C6 114.91(9) yes
Pd1 P4 C401 108.30(8) yes
C6 P4 C401 104.21(12) yes
C6 P4 C801 105.37(11) yes
Pd1 P4 C801 118.92(9) yes
C401 P4 C801 103.63(12) yes
C106 O1 C107 117.2(2) yes
C206 O2 C207 116.5(2) yes
C306 O3 C307 117.0(2) yes
C406 O4 C407 117.7(2) yes
C506 O5 C507 115.0(2) yes
C606 O6 C607 115.7(2) yes
C706 O7 C707 117.0(2) yes
C806 O8 C807 117.2(2) yes
H1G O1G H2H 108.00 no
H1F O1F H2G 113.00 no
P1 C1 C2 115.32(19) yes
C1 C2 C3 113.4(2) no
P2 C3 C2 114.92(19) yes
P3 C4 C5 115.08(17) yes
C4 C5 C6 117.8(2) no
P4 C6 C5 114.86(17) yes
C102 C101 C106 118.3(2) no
P1 C1 H1B 108.00 no
C2 C1 H1B 108.00 no
P1 C1 H1A 108.00 no
P1 C101 C102 119.0(2) yes
P1 C101 C106 122.5(2) yes
H1A C1 H1B 107.00 no
C2 C1 H1A 108.00 no
C3 C2 H2A 109.00 no
H2A C2 H2B 108.00 no
C101 C102 C103 122.6(3) no
C1 C2 H2B 109.00 no
C3 C2 H2B 109.00 no
C1 C2 H2A 109.00 no
P2 C3 H3B 109.00 no
C2 C3 H3A 109.00 no
P2 C3 H3A 109.00 no
H3A C3 H3B 108.00 no
C104 C103 C108 120.7(3) no
C2 C3 H3B 109.00 no
C102 C103 C104 117.6(3) no
C102 C103 C108 121.8(3) no
P3 C4 H4B 108.00 no
P3 C4 H4A 108.00 no
H4A C4 H4B 108.00 no
C5 C4 H4A 108.00 no
C103 C104 C105 121.5(3) no
C5 C4 H4B 108.00 no
C6 C5 H5B 108.00 no
C6 C5 H5A 108.00 no
H5A C5 H5B 107.00 no
C4 C5 H5A 108.00 no
C4 C5 H5B 108.00 no
C104 C105 C106 120.1(3) no
C5 C6 H6A 109.00 no
O1 C106 C101 116.3(2) yes
O1 C106 C105 123.9(3) yes
C101 C106 C105 119.8(3) no
P4 C6 H6B 109.00 no
P4 C6 H6A 109.00 no
C5 C6 H6B 109.00 no
H6A C6 H6B 108.00 no
C202 C201 C206 118.3(3) no
P2 C201 C206 123.6(2) yes
P2 C201 C202 118.1(2) yes
S1B C1B C6B 121.4(4) yes
C2B C1B C6B 118.6(5) no
S1B C1B C2B 120.0(4) yes
C2C C1C C6C 118.4(7) no
S1C C1C C2C 119.9(5) yes
S1C C1C C6C 121.7(6) yes
C103 C102 H102 119.00 no
C101 C102 H102 119.00 no
C201 C202 C203 122.7(3) no
C1B C2B C3B 120.4(5) no
C1C C2C C3C 120.0(9) no
C202 C203 C204 117.6(3) no
C202 C203 C208 121.9(3) no
C204 C203 C208 120.6(3) no
C2B C3B C4B 121.1(5) no
C2C C3C C4C 122.1(11) no
C103 C104 H104 119.00 no
C203 C204 C205 121.1(3) no
C105 C104 H104 119.00 no
C3B C4B C7B 120.6(6) no
C5B C4B C7B 121.3(7) no
C3B C4B C5B 118.1(6) no
C5C C4C C7C 121.5(11) no
C3C C4C C7C 121.1(12) no
C3C C4C C5C 117.4(10) no
C204 C205 C206 120.9(3) no
C106 C105 H105 120.00 no
C104 C105 H105 120.00 no
C4B C5B C6B 121.6(6) no
C4C C5C C6C 120.6(10) no
O2 C206 C201 117.4(3) yes
O2 C206 C205 123.1(3) yes
C201 C206 C205 119.5(3) no
C1B C6B C5B 120.2(5) no
C1C C6C C5C 121.5(9) no
H10B C107 H10C 109.00 no
O1 C107 H10B 109.00 no
H10A C107 H10B 110.00 no
H10A C107 H10C 109.00 no
O1 C107 H10A 109.00 no
O1 C107 H10C 109.00 no
C103 C108 H10E 109.00 no
H10D C108 H10F 109.00 no
H10D C108 H10E 109.00 no
C103 C108 H10D 109.00 no
H10E C108 H10F 110.00 no
C103 C108 H10F 109.00 no
P3 C301 C306 121.11(19) yes
C302 C301 C306 117.8(2) no
P3 C301 C302 121.03(19) yes
C201 C202 H202 119.00 no
C301 C302 C303 122.0(2) no
C203 C202 H202 119.00 no
C1B C2B H2D 120.00 no
C3B C2B H2D 120.00 no
C1C C2C H2E 120.00 no
C3C C2C H2E 120.00 no
C304 C303 C308 119.9(3) no
C302 C303 C304 118.3(2) no
C302 C303 C308 121.8(2) no
C2B C3B H3D 119.00 no
C4B C3B H3D 120.00 no
C2C C3C H3E 119.00 no
C4C C3C H3E 119.00 no
C303 C304 C305 121.4(3) no
C205 C204 H204 119.00 no
C203 C204 H204 119.00 no
C206 C205 H205 120.00 no
C204 C205 H205 120.00 no
C304 C305 C306 120.0(3) no
C6B C5B H5D 119.00 no
C4B C5B H5D 119.00 no
C4C C5C H5E 120.00 no
C6C C5C H5E 120.00 no
O3 C306 C301 116.4(2) yes
O3 C306 C305 123.2(2) yes
C301 C306 C305 120.4(2) no
C1B C6B H6D 120.00 no
C5B C6B H6D 120.00 no
C5C C6C H6E 119.00 no
C1C C6C H6E 119.00 no
H20A C207 H20B 110.00 no
O2 C207 H20B 109.00 no
O2 C207 H20A 109.00 no
O2 C207 H20C 109.00 no
H20A C207 H20C 109.00 no
H20B C207 H20C 109.00 no
H7E C7B H7F 109.00 no
C4B C7B H7E 109.00 no
C4B C7B H7F 109.00 no
H7D C7B H7E 109.00 no
H7D C7B H7F 109.00 no
C4B C7B H7D 110.00 no
C4C C7C H7G 110.00 no
H7H C7C H7I 109.00 no
C4C C7C H7H 110.00 no
C4C C7C H7I 109.00 no
H7G C7C H7H 109.00 no
H7G C7C H7I 109.00 no
H20E C208 H20F 110.00 no
C203 C208 H20E 109.00 no
H20D C208 H20E 110.00 no
H20D C208 H20F 109.00 no
C203 C208 H20D 109.00 no
C203 C208 H20F 109.00 no
P4 C401 C406 119.73(18) yes
P4 C401 C402 122.0(2) yes
C402 C401 C406 118.3(2) no
C6D C1D C7D 119.5(6) no
C2D C1D C7D 121.0(5) no
C2D C1D C6D 119.5(4) no
C301 C302 H302 119.00 no
C303 C302 H302 119.00 no
C401 C402 C403 121.9(2) no
C1D C2D C3D 114.9(5) no
O1E C2E C3E 120.3(11) yes
C1E C2E C3E 114.1(10) no
O1E C2E C1E 125.5(9) yes
C404 C403 C408 120.7(3) no
C402 C403 C408 121.5(3) no
C402 C403 C404 117.8(2) no
C2D C3D C4D 121.5(5) no
C305 C304 H304 119.00 no
C403 C404 C405 121.9(3) no
C303 C304 H304 119.00 no
C3D C4D C5D 120.8(5) no
C404 C405 C406 119.7(3) no
C306 C305 H305 120.00 no
C304 C305 H305 120.00 no
C4D C5D C6D 117.9(5) no
C401 C406 C405 120.4(2) no
O4 C406 C401 116.7(2) yes
O4 C406 C405 122.9(2) yes
C1D C6D C5D 125.2(5) no
O3 C307 H30C 109.00 no
O3 C307 H30B 109.00 no
H30A C307 H30C 110.00 no
H30A C307 H30B 109.00 no
O3 C307 H30A 110.00 no
H30B C307 H30C 110.00 no
H30D C308 H30F 109.00 no
H30E C308 H30F 110.00 no
H30D C308 H30E 109.00 no
C303 C308 H30D 109.00 no
C303 C308 H30F 110.00 no
C303 C308 H30E 109.00 no
P1 C501 C502 121.7(2) yes
C502 C501 C506 119.1(2) no
P1 C501 C506 118.6(2) yes
H1D C1E H1E 110.00 no
C2E C1E H1E 109.00 no
C2E C1E H1C 109.00 no
H1C C1E H1E 109.00 no
H1C C1E H1D 109.00 no
C2E C1E H1D 110.00 no
C401 C402 H402 119.00 no
C501 C502 C503 121.3(3) no
C403 C402 H402 119.00 no
C3D C2D H2F 123.00 no
C1D C2D H2F 123.00 no
C504 C503 C508 121.4(3) no
C502 C503 C504 118.3(3) no
C502 C503 C508 120.3(3) no
C2D C3D H3F 119.00 no
C4D C3D H3F 119.00 no
C2E C3E H3H 109.00 no
C2E C3E H3I 110.00 no
H3H C3E H3I 109.00 no
H3G C3E H3I 109.00 no
C2E C3E H3G 110.00 no
H3G C3E H3H 110.00 no
C403 C404 H404 119.00 no
C405 C404 H404 119.00 no
C503 C504 C505 121.2(3) no
C5D C4D H4D 120.00 no
C3D C4D H4D 120.00 no
C404 C405 H405 120.00 no
C504 C505 C506 120.5(3) no
C406 C405 H405 120.00 no
C4D C5D H5F 121.00 no
C6D C5D H5F 121.00 no
O5 C506 C501 117.6(2) yes
O5 C506 C505 122.7(3) yes
C501 C506 C505 119.7(3) no
C1D C6D H6F 117.00 no
C5D C6D H6F 117.00 no
O4 C407 H40B 109.00 no
O4 C407 H40C 109.00 no
H40A C407 H40C 109.00 no
O4 C407 H40A 109.00 no
H40B C407 H40C 110.00 no
H40A C407 H40B 109.00 no
H7J C7D H7K 109.00 no
H7K C7D H7L 110.00 no
H7J C7D H7L 109.00 no
C1D C7D H7J 109.00 no
C1D C7D H7K 109.00 no
C1D C7D H7L 109.00 no
H40E C408 H40F 109.00 no
C403 C408 H40D 110.00 no
H40D C408 H40F 110.00 no
H40D C408 H40E 110.00 no
C403 C408 H40E 109.00 no
C403 C408 H40F 109.00 no
P2 C601 C606 118.44(19) yes
P2 C601 C602 122.4(2) yes
C602 C601 C606 118.7(2) no
S1A C1A C2A 119.0(2) yes
S1A C1A C6A 120.7(2) yes
C2A C1A C6A 120.3(2) no
C601 C602 C603 121.9(3) no
C503 C502 H502 119.00 no
C501 C502 H502 119.00 no
C1A C2A C3A 119.6(3) no
C602 C603 C608 120.5(3) no
C604 C603 C608 121.6(2) no
C602 C603 C604 117.9(3) no
C2A C3A C4A 121.0(3) no
C505 C504 H504 119.00 no
C503 C504 H504 119.00 no
C603 C604 C605 121.7(2) no
C3A C4A C7A 120.7(3) no
C5A C4A C7A 120.6(3) no
C3A C4A C5A 118.7(3) no
C504 C505 H505 120.00 no
C506 C505 H505 120.00 no
C604 C605 C606 119.4(3) no
C4A C5A C6A 120.8(3) no
C601 C606 C605 120.5(3) no
O6 C606 C605 122.9(3) yes
O6 C606 C601 116.7(2) yes
C1A C6A C5A 119.6(3) no
O5 C507 H50A 109.00 no
H50A C507 H50C 109.00 no
O5 C507 H50B 109.00 no
O5 C507 H50C 109.00 no
H50A C507 H50B 110.00 no
H50B C507 H50C 109.00 no
H50E C508 H50F 109.00 no
H50D C508 H50E 109.00 no
C503 C508 H50D 110.00 no
C503 C508 H50E 110.00 no
C503 C508 H50F 110.00 no
H50D C508 H50F 109.00 no
P3 C701 C706 121.2(2) yes
C702 C701 C706 118.7(2) no
P3 C701 C702 120.02(19) yes
C601 C602 H602 119.00 no
C701 C702 C703 121.7(3) no
C603 C602 H602 119.00 no
C3A C2A H2C 120.00 no
C1A C2A H2C 120.00 no
C702 C703 C704 118.0(3) no
C702 C703 C708 120.1(3) no
C704 C703 C708 121.9(3) no
C2A C3A H3C 120.00 no
C4A C3A H3C 119.00 no
C703 C704 C705 122.2(3) no
C605 C604 H604 119.00 no
C603 C604 H604 119.00 no
C604 C605 H605 120.00 no
C606 C605 H605 120.00 no
C704 C705 C706 119.6(3) no
C4A C5A H5C 120.00 no
C6A C5A H5C 120.00 no
O7 C706 C701 116.3(2) yes
C701 C706 C705 119.7(3) no
O7 C706 C705 124.1(2) yes
C5A C6A H6C 120.00 no
C1A C6A H6C 120.00 no
O6 C607 H60B 110.00 no
O6 C607 H60A 109.00 no
O6 C607 H60C 109.00 no
H60A C607 H60B 109.00 no
H60A C607 H60C 109.00 no
H60B C607 H60C 109.00 no
C4A C7A H7A 109.00 no
C4A C7A H7B 109.00 no
C4A C7A H7C 109.00 no
H7B C7A H7C 109.00 no
H7A C7A H7B 109.00 no
H7A C7A H7C 109.00 no
C603 C608 H60F 109.00 no
H60D C608 H60F 109.00 no
H60D C608 H60E 109.00 no
C603 C608 H60E 110.00 no
C603 C608 H60D 109.00 no
H60E C608 H60F 109.00 no
C802 C801 C806 118.6(2) no
P4 C801 C806 121.9(2) yes
P4 C801 C802 119.39(18) yes
C801 C802 C803 122.0(2) no
C701 C702 H702 119.00 no
C703 C702 H702 119.00 no
C802 C803 C808 119.8(3) no
C802 C803 C804 117.5(3) no
C804 C803 C808 122.7(3) no
C705 C704 H704 119.00 no
C703 C704 H704 119.00 no
C803 C804 C805 122.1(3) no
C704 C705 H705 120.00 no
C804 C805 C806 119.6(3) no
C706 C705 H705 120.00 no
O8 C806 C805 124.3(2) yes
C801 C806 C805 120.1(3) no
O8 C806 C801 115.7(2) yes
H70A C707 H70B 109.00 no
H70A C707 H70C 110.00 no
O7 C707 H70A 109.00 no
O7 C707 H70B 110.00 no
H70B C707 H70C 109.00 no
O7 C707 H70C 109.00 no
C703 C708 H70D 109.00 no
C703 C708 H70E 110.00 no
C703 C708 H70F 109.00 no
H70D C708 H70E 110.00 no
H70D C708 H70F 109.00 no
H70E C708 H70F 109.00 no
C803 C802 H802 119.00 no
C801 C802 H802 119.00 no
C803 C804 H804 119.00 no
C805 C804 H804 119.00 no
C806 C805 H805 120.00 no
C804 C805 H805 120.00 no
O8 C807 H80B 109.00 no
O8 C807 H80C 110.00 no
H80A C807 H80B 109.00 no
H80A C807 H80C 109.00 no
O8 C807 H80A 109.00 no
H80B C807 H80C 109.00 no
H80D C808 H80F 109.00 no
H80E C808 H80F 109.00 no
H80D C808 H80E 109.00 no
C803 C808 H80D 110.00 no
C803 C808 H80E 110.00 no
C803 C808 H80F 109.00 no

loop_
_geom_bond_atom_site_label_1
_geom_bond_atom_site_label_2
_geom_bond_distance
_geom_bond_publ_flag
Pd1 P1 2.3897(7) yes
Pd1 P2 2.3918(6) yes
Pd1 P3 2.3619(6) yes
Pd1 P4 2.3610(7) yes
S1B O2B 1.437(4) yes
S1B O3B 1.438(8) yes
S1B C1B 1.784(5) yes
S1B O1B 1.437(4) yes
S1C O1C 1.449(10) yes
S1C O3C 1.450(14) yes
S1C C1C 1.785(6) yes
S1C O2C 1.412(10) yes
S1A O1A 1.449(3) yes
S1A O2A 1.436(3) yes
S1A C1A 1.777(3) yes
S1A O3A 1.445(2) yes
P1 C101 1.810(3) yes
P1 C1 1.834(3) yes
P1 C501 1.826(2) yes
P2 C3 1.838(3) yes
P2 C601 1.819(2) yes
P2 C201 1.812(3) yes
P3 C4 1.833(3) yes
P3 C701 1.812(3) yes
P3 C301 1.821(3) yes
P4 C6 1.838(3) yes
P4 C401 1.820(2) yes
P4 C801 1.810(2) yes
O1 C106 1.361(3) yes
O1 C107 1.428(4) yes
O2 C206 1.366(4) yes
O2 C207 1.427(4) yes
O3 C307 1.426(4) yes
O3 C306 1.366(3) yes
O4 C407 1.438(4) yes
O4 C406 1.359(3) yes
O5 C506 1.376(3) yes
O5 C507 1.429(4) yes
O6 C607 1.430(4) yes
O6 C606 1.383(3) yes
O7 C707 1.431(4) yes
O7 C706 1.361(4) yes
O8 C806 1.364(4) yes
O8 C807 1.431(3) yes
O1G H1G 0.9900 no
O1G H2H 0.9600 no
O1E C2E 1.381(15) yes
O1F H1F 0.9500 no
O1F H2G 0.9600 no
C1 C2 1.525(4) no
C2 C3 1.521(4) no
C4 C5 1.530(4) no
C5 C6 1.529(4) no
C101 C102 1.391(4) no
C1 H1B 0.9900 no
C101 C106 1.404(4) no
C1 H1A 0.9900 no
C2 H2A 0.9900 no
C102 C103 1.388(4) no
C2 H2B 0.9900 no
C3 H3B 0.9900 no
C3 H3A 0.9900 no
C103 C108 1.511(4) no
C103 C104 1.387(4) no
C104 C105 1.384(4) no
C4 H4B 0.9900 no
C4 H4A 0.9900 no
C5 H5B 0.9900 no
C105 C106 1.386(4) no
C5 H5A 0.9900 no
C6 H6B 0.9900 no
C6 H6A 0.9900 no
C201 C206 1.399(4) no
C201 C202 1.391(4) no
C1B C2B 1.382(7) no
C1B C6B 1.378(7) no
C1C C6C 1.372(10) no
C1C C2C 1.379(12) no
C102 H102 0.9500 no
C202 C203 1.383(4) no
C2B C3B 1.382(8) no
C2C C3C 1.383(15) no
C203 C208 1.502(5) no
C203 C204 1.389(4) no
C3B C4B 1.372(9) no
C3C C4C 1.377(16) no
C204 C205 1.373(5) no
C104 H104 0.9500 no
C4B C7B 1.510(11) no
C4B C5B 1.371(10) no
C4C C5C 1.385(17) no
C4C C7C 1.519(18) no
C205 C206 1.383(5) no
C105 H105 0.9500 no
C5B C6B 1.376(9) no
C5C C6C 1.384(12) no
C107 H10A 0.9800 no
C107 H10B 0.9800 no
C107 H10C 0.9800 no
C108 H10F 0.9800 no
C108 H10D 0.9800 no
C108 H10E 0.9800 no
C301 C306 1.408(4) no
C301 C302 1.397(3) no
C302 C303 1.389(4) no
C202 H202 0.9500 no
C2B H2D 0.9500 no
C2C H2E 0.9500 no
C303 C308 1.506(4) no
C303 C304 1.383(4) no
C3B H3D 0.9500 no
C3C H3E 0.9500 no
C204 H204 0.9500 no
C304 C305 1.378(4) no
C305 C306 1.383(4) no
C205 H205 0.9500 no
C5B H5D 0.9500 no
C5C H5E 0.9500 no
C6B H6D 0.9500 no
C6C H6E 0.9500 no
C207 H20C 0.9800 no
C207 H20B 0.9800 no
C207 H20A 0.9800 no
C7B H7E 0.9800 no
C7B H7D 0.9800 no
C7B H7F 0.9800 no
C7C H7I 0.9800 no
C7C H7G 0.9800 no
C7C H7H 0.9800 no
C208 H20D 0.9800 no
C208 H20F 0.9800 no
C208 H20E 0.9800 no
C401 C402 1.397(3) no
C401 C406 1.405(4) no
C1D C6D 1.346(6) no
C1D C2D 1.382(8) no
C1D C7D 1.472(6) no
C1E C2E 1.382(16) no
C402 C403 1.393(4) no
C302 H302 0.9500 no
C2D C3D 1.513(9) no
C2E C3E 1.410(15) no
C403 C404 1.388(4) no
C403 C408 1.506(4) no
C3D C4D 1.272(9) no
C404 C405 1.379(4) no
C304 H304 0.9500 no
C4D C5D 1.420(8) no
C405 C406 1.384(4) no
C305 H305 0.9500 no
C5D C6D 1.322(7) no
C307 H30A 0.9800 no
C307 H30C 0.9800 no
C307 H30B 0.9800 no
C308 H30D 0.9800 no
C308 H30E 0.9800 no
C308 H30F 0.9800 no
C501 C502 1.387(4) no
C501 C506 1.394(4) no
C1E H1D 0.9800 no
C1E H1E 0.9800 no
C1E H1C 0.9800 no
C502 C503 1.396(4) no
C402 H402 0.9500 no
C2D H2F 0.9500 no
C503 C508 1.515(5) no
C503 C504 1.383(5) no
C3D H3F 0.9500 no
C3E H3I 0.9800 no
C3E H3G 0.9800 no
C3E H3H 0.9800 no
C504 C505 1.371(5) no
C404 H404 0.9500 no
C4D H4D 0.9500 no
C405 H405 0.9500 no
C505 C506 1.386(4) no
C5D H5F 0.9500 no
C6D H6F 0.9500 no
C407 H40A 0.9800 no
C407 H40C 0.9800 no
C407 H40B 0.9800 no
C7D H7J 0.9800 no
C7D H7K 0.9800 no
C7D H7L 0.9800 no
C408 H40F 0.9800 no
C408 H40E 0.9800 no
C408 H40D 0.9800 no
C601 C606 1.390(4) no
C601 C602 1.389(4) no
C1A C6A 1.375(4) no
C1A C2A 1.384(4) no
C502 H502 0.9500 no
C602 C603 1.390(4) no
C2A C3A 1.379(4) no
C603 C608 1.504(4) no
C603 C604 1.380(5) no
C3A C4A 1.385(5) no
C604 C605 1.388(4) no
C504 H504 0.9500 no
C4A C7A 1.519(5) no
C4A C5A 1.384(4) no
C505 H505 0.9500 no
C605 C606 1.387(4) no
C5A C6A 1.386(4) no
C507 H50C 0.9800 no
C507 H50A 0.9800 no
C507 H50B 0.9800 no
C508 H50E 0.9800 no
C508 H50D 0.9800 no
C508 H50F 0.9800 no
C701 C702 1.393(4) no
C701 C706 1.400(4) no
C702 C703 1.385(4) no
C602 H602 0.9500 no
C2A H2C 0.9500 no
C703 C704 1.379(4) no
C703 C708 1.511(6) no
C3A H3C 0.9500 no
C604 H604 0.9500 no
C704 C705 1.372(5) no
C605 H605 0.9500 no
C705 C706 1.393(4) no
C5A H5C 0.9500 no
C6A H6C 0.9500 no
C607 H60B 0.9800 no
C607 H60C 0.9800 no
C607 H60A 0.9800 no
C7A H7B 0.9800 no
C7A H7A 0.9800 no
C7A H7C 0.9800 no
C608 H60D 0.9800 no
C608 H60E 0.9800 no
C608 H60F 0.9800 no
C801 C806 1.398(3) no
C801 C802 1.394(4) no
C702 H702 0.9500 no
C802 C803 1.391(4) no
C803 C804 1.385(4) no
C803 C808 1.502(5) no
C704 H704 0.9500 no
C804 C805 1.379(5) no
C805 C806 1.387(4) no
C705 H705 0.9500 no
C707 H70C 0.9800 no
C707 H70B 0.9800 no
C707 H70A 0.9800 no
C708 H70E 0.9800 no
C708 H70F 0.9800 no
C708 H70D 0.9800 no
C802 H802 0.9500 no
C804 H804 0.9500 no
C805 H805 0.9500 no
C807 H80A 0.9800 no
C807 H80B 0.9800 no
C807 H80C 0.9800 no
C808 H80E 0.9800 no
C808 H80F 0.9800 no
C808 H80D 0.9800 no

loop_
_geom_contact_atom_site_label_1
_geom_contact_atom_site_label_2
_geom_contact_distance
_geom_contact_site_symmetry_2
_geom_contact_publ_flag
Pd1 O5 3.5880(19) . no
Pd1 O6 3.5623(17) . no
Pd1 H102 3.0300 . no
Pd1 H202 3.0000 . no
Pd1 H302 2.8000 . no
Pd1 H402 2.8500 . no
S1A H305 3.0500 1_545 no
S1A H805 3.1100 2_665 no
S1A H1F 3.0000 . no
S1B H204 2.9900 1_655 no
S1B H104 3.1700 1_645 no
S1C H50F 3.0100 2_666 no
S1C H2G 2.9900 . no
S1C H40A 3.0200 . no
P1 P2 3.2640(8) . no
P1 P3 3.5377(9) . no
P1 C701 3.635(3) . no
P1 C3 3.098(2) . no
P2 P1 3.2640(8) . no
P2 P4 3.5375(9) . no
P2 C801 3.598(3) . no
P2 C1 3.107(3) . no
P3 P4 3.1950(9) . no
P3 P1 3.5377(9) . no
P3 C6 3.178(3) . no
P4 P2 3.5375(9) . no
P4 P3 3.1950(9) . no
P4 C4 3.157(3) . no
P1 H3A 2.9300 . no
P2 H1A 2.9600 . no
P3 H102 3.0900 . no
P3 H6B 3.1500 . no
P4 H202 3.1900 . no
P4 H4B 3.1000 . no
O1 C2 3.295(3) . no
O1 C1 2.902(4) . no
O1 C502 3.086(3) . no
O1 C501 3.215(3) . no
O1A C407 3.368(4) . no
O1A O1F 2.809(3) . no
O1B C204 3.414(5) 1_655 no
O1C C204 3.188(10) 1_655 no
O1C C508 3.347(10) 2_666 no
O1F O1A 2.809(3) . no
O1F O3B 2.856(8) . no
O1F C704 3.327(4) 2_666 no
O1F O3C 2.683(15) . no
O1F C105 3.281(4) 1_645 no
O1G C406 3.369(7) . no
O1G C5 3.415(8) . no
O1G C707 3.065(7) 2_666 no
O1G O4 3.077(7) . no
O2 C601 3.192(3) . no
O2 C3 3.002(3) . no
O2 C2 3.377(3) . no
O2 C602 3.017(3) . no
O2A C305 3.316(4) 1_545 no
O2A C1E 3.181(15) 2_656 no
O2A C107 3.334(4) 1_645 no
O2B C204 3.300(5) 1_655 no
O2B C504 3.289(4) 2_666 no
O2C C504 3.264(9) 2_666 no
O3 C701 2.927(3) . no
O3 C702 2.979(4) . no
O3 C4 3.062(3) . no
O3A C805 3.382(3) 2_665 no
O3A C304 3.332(4) 1_545 no
O3A C807 3.202(4) 2_665 no
O3B C608 3.387(8) 2_665 no
O3B C407 3.372(8) . no
O3B O1F 2.856(8) . no
O3C C104 3.324(13) 1_645 no
O3C C608 3.334(13) 2_665 no
O3C O1F 2.683(15) . no
O4 O1G 3.077(7) . no
O4 C802 2.974(3) . no
O4 C6 3.051(3) . no
O4 C2C 3.409(11) . no
O4 C801 2.870(3) . no
O5 C1 2.991(3) . no
O5 Pd1 3.5880(19) . no
O6 Pd1 3.5623(17) . no
O6 C302 3.359(3) . no
O6 C3 2.972(3) . no
O6 C308 3.393(4) . no
O7 C506 3.376(4) . no
O7 C4 2.857(3) . no
O8 C606 3.349(3) . no
O8 C6 2.831(3) . no
O1 H1B 2.4000 . no
O1 H502 2.8300 . no
O1 H2B 2.7300 . no
O1A H60E 2.5200 2_665 no
O1A H1F 1.8800 . no
O1A H40C 2.6200 . no
O1B H204 2.4900 1_655 no
O1B H104 2.6800 1_645 no
O1B H6D 2.5600 . no
O1B H10D 2.6200 1_645 no
O1C H504 2.8100 2_666 no
O1C H6E 2.9100 . no
O1C H204 2.3800 1_655 no
O1C H50F 2.8600 2_666 no
O1E H5A 2.9100 2_666 no
O1F H40A 2.8400 . no
O1F H2C 2.7000 . no
O1F H105 2.3700 1_645 no
O1F H405 2.5200 . no
O1F H704 2.4500 2_666 no
O1G H5B 2.4600 . no
O1G H705 2.5200 2_666 no
O1G H70C 2.3400 2_666 no
O2 H602 2.7500 . no
O2 H3B 2.5100 . no
O2 H2A 2.7900 . no
O2A H305 2.5100 1_545 no
O2A H10C 2.4600 1_645 no
O2B H2D 2.7500 . no
O2B H204 2.7600 1_655 no
O2B H504 2.4400 2_666 no
O2C H705 2.8600 2_666 no
O2C H2E 2.5000 . no
O2C H504 2.7000 2_666 no
O3 H4A 2.5300 . no
O3A H80A 2.7200 2_665 no
O3A H805 2.4400 2_665 no
O3A H7F 2.6300 2_665 no
O3A H6C 2.4900 . no
O3A H7I 2.7300 2_665 no
O3A H80C 2.7900 2_665 no
O3A H304 2.5600 1_545 no
O3B H40A 2.4300 . no
O3B H104 2.6600 1_645 no
O3B H2G 1.9400 . no
O3C H104 2.4800 1_645 no
O3C H2G 1.7500 . no
O3C H40A 2.5000 . no
O3C H60F 2.8500 2_665 no
O4 H6A 2.5200 . no
O4 H2H 2.1300 . no
O5 H40E 2.7400 . no
O5 H1A 2.4700 . no
O5 H402 2.6200 . no
O6 H3A 2.4800 . no
O6 H30D 2.6200 . no
O6 H302 2.5300 . no
O7 H4A 2.8300 . no
O7 H4B 2.4400 . no
O8 H6A 2.7700 . no
O8 H6B 2.4300 . no
C1 O5 2.991(3) . no
C1 O1 2.902(4) . no
C1 C201 3.394(4) . no
C1 C507 3.533(4) . no
C1C C407 3.588(7) . no
C1D C2 3.493(6) 2_566 no
C1E C2 3.598(14) 2_566 no
C1E C305 3.208(15) 2_666 no
C1E O2A 3.181(15) 2_656 no
C2 O1 3.295(3) . no
C2 O2 3.377(3) . no
C2 C106 3.592(4) . no
C2 C2E 3.493(6) 2_566 no
C2 C1D 3.493(6) 2_566 no
C2 C1E 3.598(14) 2_566 no
C2 C6D 3.563(5) 2_566 no
C2 C206 3.569(4) . no
C2B C407 3.494(6) . no
C2C C407 3.373(11) . no
C2C O4 3.409(11) . no
C2E C2 3.493(6) 2_566 no
C3 O2 3.002(3) . no
C3 O6 2.972(3) . no
C3 C607 3.448(4) . no
C3 C101 3.424(4) . no
C4 O3 3.062(3) . no
C4 C707 3.548(5) 2_666 no
C4 O7 2.857(3) . no
C4 C401 3.278(4) . no
C4 C402 3.432(4) . no
C4B C808 3.484(7) 2_665 no
C5 O1G 3.415(8) . no
C5A C208 3.539(5) . no
C5B C6B 3.519(8) 2_765 no
C6 C301 3.285(4) . no
C6 C302 3.403(4) . no
C6 O8 2.831(3) . no
C6 O4 3.051(3) . no
C6B C5B 3.519(8) 2_765 no
C6D C2 3.563(5) 2_566 no
C7A C107 3.575(5) 2_566 no
C7B C808 3.509(10) 2_665 no
C7C C808 3.551(18) 2_665 no
C101 C3 3.424(4) . no
C1A H305 2.9900 1_545 no
C1B H205 2.8500 1_655 no
C1C H40A 3.0700 . no
C1C H205 3.0900 1_655 no
C1D H2A 2.7700 2_566 no
C1D H5A 3.0500 2_666 no
C1E H305 3.0300 2_666 no
C1E H2B 3.0800 2_566 no
C102 C302 3.561(4) . no
C102 C702 3.317(4) . no
C2B H40B 3.0700 . no
C2C H3G 3.0500 2_666 no
C2C H40B 3.0400 . no
C2D H5A 3.0500 2_666 no
C2D H2A 2.9300 2_566 no
C2E H5A 3.0500 2_666 no
C2E H2A 2.7700 2_566 no
C3 H60C 3.0800 . no
C3B H20C 3.0200 1_655 no
C3B H3G 3.0900 2_666 no
C3C H3G 2.8300 2_666 no
C3C H20C 3.0200 1_655 no
C104 O3C 3.324(13) 1_465 no
C4 H70B 3.0100 2_666 no
C4B H80D 3.0300 2_665 no
C4B H20C 2.9600 1_655 no
C4C H80D 3.0800 2_665 no
C4C H20C 2.8900 1_655 no
C4D H505 3.0800 . no
C105 O1F 3.281(4) 1_465 no
C5A H70D 3.0200 1_545 no
C5A H20E 2.9900 . no
C5B H6D 3.0300 2_765 no
C5C H205 3.0700 1_655 no
C5D H1B 3.0700 2_566 no
C106 C2 3.592(4) . no
C106 C502 3.221(4) . no
C6A H20E 3.1000 . no
C6B H5D 2.8900 2_765 no
C6B H205 2.9300 1_655 no
C6C H205 2.9500 1_655 no
C107 O2A 3.334(4) 1_465 no
C107 C7A 3.575(5) 2_566 no
C7A H10B 2.9400 2_566 no
C7A H70D 2.9500 1_545 no
C201 C1 3.394(4) . no
C101 H3A 2.7900 . no
C101 H502 2.6100 . no
C202 C802 3.353(4) . no
C102 H702 2.7200 . no
C102 H60B 2.9700 . no
C102 H3A 3.0900 . no
C103 H60B 3.0700 . no
C103 H702 3.0500 . no
C204 O1B 3.414(5) 1_455 no
C204 O2B 3.300(5) 1_455 no
C204 O1C 3.188(10) 1_455 no
C104 H60F 2.8800 2_575 no
C105 H10A 2.6900 . no
C105 H10C 2.7500 . no
C105 H2G 3.1000 1_465 no
C106 H502 2.6400 . no
C206 C602 3.221(4) . no
C106 H2B 3.0600 . no
C206 C2 3.569(4) . no
C107 H105 2.4800 . no
C207 C607 3.570(5) 2_575 no
C208 C5A 3.539(5) . no
C201 H602 2.6200 . no
C201 H1A 2.7700 . no
C201 H2A 3.0700 . no
C301 C6 3.285(4) . no
C302 C6 3.403(4) . no
C202 H802 2.7500 . no
C302 C102 3.561(4) . no
C202 H50B 2.8700 . no
C202 H1A 3.0000 . no
C302 O6 3.359(3) . no
C203 H50B 2.8500 . no
C304 O3A 3.332(4) 1_565 no
C205 H20A 2.6600 . no
C305 C1E 3.208(14) 2_666 no
C305 O2A 3.316(4) 1_565 no
C205 H20C 2.7800 . no
C206 H602 2.6400 . no
C206 H2A 3.0100 . no
C306 C702 3.209(4) . no
C207 H7H 3.0100 1_455 no
C207 H205 2.4900 . no
C308 O6 3.393(4) . no
C308 C607 3.453(4) . no
C208 H50B 2.9400 . no
C401 C4 3.278(4) . no
C301 H5A 3.0100 . no
C301 H6B 2.7300 . no
C301 H702 2.6700 . no
C301 H102 2.8400 . no
C302 H6B 2.5900 . no
C402 C4 3.432(4) . no
C302 H102 2.6500 . no
C304 H1E 2.6800 2_666 no
C305 H1E 2.3600 2_666 no
C305 H30C 2.7400 . no
C305 H30A 2.7400 . no
C406 C802 3.157(3) . no
C306 H5A 3.0900 . no
C406 O1G 3.369(7) . no
C306 H702 2.8200 . no
C306 H1E 3.0100 2_666 no
C407 C2B 3.494(6) . no
C407 C1C 3.588(7) . no
C407 O3B 3.372(8) . no
C407 C2C 3.373(11) . no
C307 H305 2.5100 . no
C407 C802 3.388(4) . no
C407 O1A 3.368(4) . no
C308 H80B 2.9800 . no
C308 H60A 3.0700 . no
C501 C706 3.312(4) . no
C401 H802 2.6400 . no
C401 H202 2.9900 . no
C501 O1 3.215(3) . no
C501 C701 3.331(4) . no
C401 H5B 3.0800 . no
C401 H4B 2.7000 . no
C502 C705 3.393(4) . no
C502 O1 3.086(3) . no
C502 C703 3.524(4) . no
C402 H4B 2.6000 . no
C502 C702 3.477(4) . no
C502 C106 3.221(4) . no
C502 C706 3.322(4) . no
C502 C704 3.494(4) . no
C502 C701 3.417(4) . no
C402 H20D 2.9300 . no
C402 H202 2.7400 . no
C403 H20D 2.7700 . no
C503 C704 3.495(5) . no
C503 C705 3.330(5) . no
C504 O2C 3.264(9) 2_666 no
C504 O2B 3.289(4) 2_666 no
C405 H2H 3.0000 . no
C405 H40A 2.9100 . no
C405 H40C 2.7300 . no
C406 H802 2.8100 . no
C506 O7 3.376(4) . no
C406 H2H 2.5700 . no
C507 C1 3.533(4) . no
C407 H405 2.6000 . no
C407 H1F 3.0900 . no
C407 H2H 2.7500 . no
C508 C704 3.426(6) . no
C408 H70B 2.8900 . no
C508 O1C 3.347(10) 2_666 no
C601 C806 3.297(4) . no
C601 C801 3.300(4) . no
C601 O2 3.192(3) . no
C602 C802 3.467(4) . no
C602 C206 3.221(4) . no
C602 C805 3.370(4) . no
C602 C803 3.500(4) . no
C602 C806 3.305(4) . no
C602 O2 3.017(3) . no
C602 C801 3.410(4) . no
C602 C804 3.460(4) . no
C603 C804 3.485(4) . no
C603 C805 3.319(4) . no
C505 H50C 2.8900 . no
C505 H50A 2.7600 . no
C606 O8 3.349(3) . no
C506 H1B 3.0600 . no
C506 H1A 3.0600 . no
C607 C3 3.448(4) . no
C507 H505 2.6700 . no
C607 C308 3.453(4) . no
C507 H1A 2.8000 . no
C607 C207 3.570(5) 2_575 no
C507 H40E 3.0000 . no
C608 O3B 3.387(8) 2_665 no
C608 O3C 3.334(13) 2_665 no
C608 C804 3.424(4) . no
C701 C501 3.331(4) . no
C701 O3 2.927(3) . no
C701 C502 3.417(4) . no
C702 C102 3.317(4) . no
C702 C306 3.209(4) . no
C702 C502 3.477(4) . no
C702 O3 2.979(4) . no
C703 C502 3.524(4) . no
C704 C508 3.426(6) . no
C704 O1F 3.327(4) 2_666 no
C704 C502 3.494(4) . no
C704 C503 3.495(5) . no
C605 H60C 3.0600 . no
C705 C502 3.393(4) . no
C705 C503 3.330(5) . no
C605 H80C 3.0200 . no
C605 H60A 2.7200 . no
C706 C502 3.322(4) . no
C606 H3A 3.0900 . no
C606 H3B 3.0300 . no
C706 C501 3.312(4) . no
C607 H30D 2.9100 . no
C707 C4 3.548(5) 2_666 no
C607 H3B 2.9800 2_575 no
C607 H605 2.7400 . no
C707 O1G 3.065(7) 2_666 no
C607 H3A 2.7300 . no
C607 H20B 2.7700 2_575 no
C801 C601 3.300(4) . no
C801 O4 2.870(3) . no
C801 C602 3.410(4) . no
C702 H502 3.0700 . no
C802 O4 2.974(3) . no
C802 C406 3.157(3) . no
C802 C602 3.467(4) . no
C802 C202 3.353(4) . no
C802 C407 3.388(4) . no
C703 H502 3.0700 . no
C803 C602 3.500(4) . no
C804 C608 3.424(4) . no
C704 H50F 3.0300 . no
C804 C603 3.485(4) . no
C804 C602 3.460(4) . no
C805 O3A 3.382(3) 2_665 no
C705 H70C 2.7800 . no
C805 C602 3.370(4) . no
C805 C603 3.319(4) . no
C705 H70A 2.7000 . no
C806 C601 3.297(4) . no
C806 C602 3.305(4) . no
C706 H4A 3.0100 . no
C707 H4B 3.0900 2_666 no
C707 H40E 3.0800 . no
C807 O3A 3.202(4) 2_665 no
C707 H5B 3.0300 2_666 no
C707 H705 2.5100 . no
C808 C4B 3.484(7) 2_665 no
C808 C7C 3.551(18) 2_665 no
C808 C7B 3.509(10) 2_665 no
C802 H602 3.0600 . no
C803 H602 3.0200 . no
C804 H60D 3.0400 . no
C805 H80A 2.7100 . no
C805 H80C 2.7700 . no
C806 H6A 3.0000 . no
C807 H805 2.5100 . no
C808 H7F 2.8300 2_665 no
H1A C506 3.0600 . no
H1A O5 2.4700 . no
H1A C201 2.7700 . no
H1A C202 3.0000 . no
H1A C507 2.8000 . no
H1A P2 2.9600 . no
H1B O1 2.4000 . no
H1B C506 3.0600 . no
H1B C5D 3.0700 2_566 no
H1C C1D 1.9400 . no
H1D H3I 2.3900 . no
H1D C1D 1.9400 . no
H1D H2B 2.4700 2_566 no
H1E C306 3.0100 2_666 no
H1E H305 2.3600 2_666 no
H1E C305 2.3600 2_666 no
H1E H3H 2.3900 . no
H1E C304 2.6800 2_666 no
H1E C1D 1.9400 . no
H1F S1A 3.0000 . no
H1F H405 2.4500 . no
H1F C407 3.0900 . no
H1F H60E 2.6000 2_665 no
H1F H2C 2.5700 . no
H1F H40A 2.5400 . no
H1F O1A 1.8800 . no
H2A C206 3.0100 . no
H2A C2E 2.7700 2_566 no
H2A O2 2.7900 . no
H2A C201 3.0700 . no
H2A C2D 2.9300 2_566 no
H2A C1D 2.7700 2_566 no
H2B C1E 3.0800 2_566 no
H2B O1 2.7300 . no
H2B H1D 2.4700 2_566 no
H2B C106 3.0600 . no
H2C H1F 2.5700 . no
H2C O1F 2.7000 . no
H2D O2B 2.7500 . no
H2E O2C 2.5000 . no
H2E H6A 2.5800 . no
H2F H7K 2.5700 . no
H2G H704 2.5600 2_666 no
H2G O3C 1.7500 . no
H2G S1C 2.9900 . no
H2G H40A 2.5800 . no
H2G H105 2.3300 1_645 no
H2G C105 3.1000 1_645 no
H2G O3B 1.9400 . no
H2H H5B 2.3400 . no
H2H C407 2.7500 . no
H2H H40A 2.4300 . no
H2H O4 2.1300 . no
H2H C406 2.5700 . no
H2H C405 3.0000 . no
H3A C102 3.0900 . no
H3A P1 2.9300 . no
H3A O6 2.4800 . no
H3A C101 2.7900 . no
H3A C606 3.0900 . no
H3A H60C 2.4600 . no
H3A C607 2.7300 . no
H3B C606 3.0300 . no
H3B O2 2.5100 . no
H3B H60C 2.5300 2_575 no
H3B C607 2.9800 2_575 no
H3B H60A 2.5700 2_575 no
H3C H30B 2.4500 2_666 no
H3D H7E 2.5700 . no
H3E H3G 2.4500 2_666 no
H3G H3E 2.4500 2_666 no
H3G C3B 3.0900 2_666 no
H3G C3C 2.8300 2_666 no
H3G C2C 3.0500 2_666 no
H3G C1D 1.9700 . no
H3H H1E 2.3900 . no
H3H C1D 1.9700 . no
H3I C1D 1.9700 . no
H3I H1D 2.3900 . no
H4A H70B 2.5700 2_666 no
H4A O7 2.8300 . no
H4A C706 3.0100 . no
H4A O3 2.5300 . no
H4B P4 3.1000 . no
H4B C401 2.7000 . no
H4B C707 3.0900 2_666 no
H4B O7 2.4400 . no
H4B H402 2.5800 . no
H4B C402 2.6000 . no
H4D H505 2.2500 . no
H5A C306 3.0900 . no
H5A O1E 2.9100 2_666 no
H5A C301 3.0100 . no
H5A C2E 3.0500 2_666 no
H5A C2D 3.0500 2_666 no
H5A C1D 3.0500 2_666 no
H5B C401 3.0800 . no
H5B C707 3.0300 2_666 no
H5B H2H 2.3400 . no
H5B O1G 2.4600 . no
H5C H7A 2.3500 . no
H5D H7D 2.3600 . no
H5D C6B 2.8900 2_765 no
H5D H6D 2.4600 2_765 no
H5E H7G 2.3800 . no
H6A O8 2.7700 . no
H6A H2E 2.5800 . no
H6A C806 3.0000 . no
H6A O4 2.5200 . no
H6B C301 2.7300 . no
H6B P3 3.1500 . no
H6B O8 2.4300 . no
H6B H302 2.5700 . no
H6B C302 2.5900 . no
H6C O3A 2.4900 . no
H6D H5D 2.4600 2_765 no
H6D O1B 2.5600 . no
H6D C5B 3.0300 2_765 no
H6E O1C 2.9100 . no
H6F H7J 2.2300 . no
H7A H70D 2.5900 1_545 no
H7A H5C 2.3500 . no
H7D H5D 2.3600 . no
H7E H3D 2.5700 . no
H7F O3A 2.6300 2_665 no
H7F C808 2.8300 2_665 no
H7G H5E 2.3800 . no
H7H H20C 2.5100 1_655 no
H7H C207 3.0100 1_655 no
H7I O3A 2.7300 2_665 no
H7J H6F 2.2300 . no
H7K H2F 2.5700 . no
H10A C105 2.6900 . no
H10A H105 2.2400 . no
H10B C7A 2.9400 2_566 no
H10C H105 2.2900 . no
H10C O2A 2.4600 1_465 no
H10C C105 2.7500 . no
H10D H104 2.3400 . no
H10D O1B 2.6200 1_465 no
H10E H60B 2.4800 . no
H20A H205 2.3200 . no
H20A C205 2.6600 . no
H20B H60A 2.4400 2_575 no
H20B C607 2.7700 2_575 no
H20B H60B 2.3700 2_575 no
H20C C4B 2.9600 1_455 no
H20C C3B 3.0200 1_455 no
H20C H7H 2.5100 1_455 no
H20C C4C 2.8900 1_455 no
H20C C205 2.7800 . no
H20C H205 2.2500 . no
H20C C3C 3.0200 1_455 no
H20D C403 2.7700 . no
H20D H202 2.3700 . no
H20D C402 2.9300 . no
H20E C5A 2.9900 . no
H20E C6A 3.1000 . no
H20F H204 2.5800 . no
H30A H305 2.2200 . no
H30A C305 2.7400 . no
H30B H3C 2.4500 2_666 no
H30C C305 2.7400 . no
H30C H305 2.3800 . no
H30D H302 2.3900 . no
H30D O6 2.6200 . no
H30D C607 2.9100 . no
H30D H60A 2.5500 . no
H30D H80B 2.5300 . no
H30E H304 2.5400 . no
H40A O1F 2.8400 . no
H40A O3B 2.4300 . no
H40A S1C 3.0200 . no
H40A H1F 2.5400 . no
H40A H2G 2.5800 . no
H40A H405 2.4000 . no
H40A O3C 2.5000 . no
H40A C1C 3.0700 . no
H40A C405 2.9100 . no
H40A H2H 2.4300 . no
H40B C2C 3.0400 . no
H40B H804 2.5400 2_665 no
H40B C2B 3.0700 . no
H40C O1A 2.6200 . no
H40C H405 2.4400 . no
H40C C405 2.7300 . no
H40E C707 3.0800 . no
H40E H50A 2.5400 . no
H40E C507 3.0000 . no
H40E O5 2.7400 . no
H40E H70B 2.5100 . no
H40E H402 2.3800 . no
H40F H70B 2.6000 . no
H40F H404 2.5900 . no
H50A H40E 2.5400 . no
H50A H505 2.2500 . no
H50A C505 2.7600 . no
H50B C202 2.8700 . no
H50B C203 2.8500 . no
H50B C208 2.9400 . no
H50C C505 2.8900 . no
H50E H502 2.3400 . no
H50F S1C 3.0100 2_666 no
H50F O1C 2.8600 2_666 no
H50F C704 3.0300 . no
H60A H605 2.2300 . no
H60A H3B 2.5700 2_575 no
H60A H20B 2.4400 2_575 no
H60A H30D 2.5500 . no
H60A C308 3.0700 . no
H60A C605 2.7200 . no
H60B C102 2.9700 . no
H60B H20B 2.3700 2_575 no
H60B C103 3.0700 . no
H60B H10E 2.4800 . no
H60C H3A 2.4600 . no
H60C H3B 2.5300 2_575 no
H60C C605 3.0600 . no
H60C C3 3.0800 . no
H60D H602 2.3500 . no
H60D C804 3.0400 . no
H60E H604 2.5800 . no
H60E O1A 2.5200 2_665 no
H60E H1F 2.6000 2_665 no
H60F H104 2.5600 2_575 no
H60F O3C 2.8500 2_665 no
H60F C104 2.8800 2_575 no
H70A C705 2.7000 . no
H70A H705 2.3100 . no
H70B C408 2.8900 . no
H70B H40E 2.5100 . no
H70B H4A 2.5700 2_666 no
H70B C4 3.0100 2_666 no
H70B H40F 2.6000 . no
H70C H705 2.2900 . no
H70C C705 2.7800 . no
H70C O1G 2.3400 2_666 no
H70D C7A 2.9500 1_565 no
H70D H7A 2.5900 1_565 no
H70D C5A 3.0200 1_565 no
H70E H704 2.3900 . no
H70F H702 2.5600 . no
H80A C805 2.7100 . no
H80A O3A 2.7200 2_665 no
H80A H805 2.2900 . no
H80B C308 2.9800 . no
H80B H30D 2.5300 . no
H80C H805 2.3000 . no
H80C C805 2.7700 . no
H80C O3A 2.7900 2_665 no
H80C C605 3.0200 . no
H80D H804 2.3900 . no
H80D C4B 3.0300 2_665 no
H80D C4C 3.0800 2_665 no
H102 C301 2.8400 . no
H102 H302 2.4600 . no
H102 H702 2.5300 . no
H102 C302 2.6500 . no
H102 Pd1 3.0300 . no
H102 P3 3.0900 . no
H104 O3C 2.4800 1_465 no
H104 H60F 2.5600 2_575 no
H104 O1B 2.6800 1_465 no
H104 O3B 2.6600 1_465 no
H104 S1B 3.1700 1_465 no
H104 H10D 2.3400 . no
H105 O1F 2.3700 1_465 no
H105 C107 2.4800 . no
H105 H10C 2.2900 . no
H105 H2G 2.3300 1_465 no
H105 H10A 2.2400 . no
H202 Pd1 3.0000 . no
H202 C402 2.7400 . no
H202 P4 3.1900 . no
H202 C401 2.9900 . no
H202 H802 2.5500 . no
H202 H20D 2.3700 . no
H202 H402 2.5000 . no
H204 O2B 2.7600 1_455 no
H204 O1B 2.4900 1_455 no
H204 H20F 2.5800 . no
H204 O1C 2.3800 1_455 no
H204 S1B 2.9900 1_455 no
H205 C1B 2.8500 1_455 no
H205 H20C 2.2500 . no
H205 C1C 3.0900 1_455 no
H205 C5C 3.0700 1_455 no
H205 C6C 2.9500 1_455 no
H205 C6B 2.9300 1_455 no
H205 C207 2.4900 . no
H205 H20A 2.3200 . no
H302 H102 2.4600 . no
H302 Pd1 2.8000 . no
H302 O6 2.5300 . no
H302 H6B 2.5700 . no
H302 H30D 2.3900 . no
H304 H30E 2.5400 . no
H304 O3A 2.5600 1_565 no
H305 S1A 3.0500 1_565 no
H305 C1A 2.9900 1_565 no
H305 C307 2.5100 . no
H305 H30A 2.2200 . no
H305 H30C 2.3800 . no
H305 C1E 3.0300 2_666 no
H305 H1E 2.3600 2_666 no
H305 O2A 2.5100 1_565 no
H402 H202 2.5000 . no
H402 H40E 2.3800 . no
H402 H4B 2.5800 . no
H402 Pd1 2.8500 . no
H402 O5 2.6200 . no
H404 H40F 2.5900 . no
H405 H40A 2.4000 . no
H405 H40C 2.4400 . no
H405 O1F 2.5200 . no
H405 H1F 2.4500 . no
H405 C407 2.6000 . no
H502 O1 2.8300 . no
H502 C106 2.6400 . no
H502 C702 3.0700 . no
H502 C101 2.6100 . no
H502 H50E 2.3400 . no
H502 C703 3.0700 . no
H504 O1C 2.8100 2_666 no
H504 O2B 2.4400 2_666 no
H504 O2C 2.7000 2_666 no
H505 C4D 3.0800 . no
H505 C507 2.6700 . no
H505 H50A 2.2500 . no
H505 H4D 2.2500 . no
H602 C206 2.6400 . no
H602 C201 2.6200 . no
H602 O2 2.7500 . no
H602 C802 3.0600 . no
H602 C803 3.0200 . no
H602 H60D 2.3500 . no
H604 H60E 2.5800 . no
H605 H60A 2.2300 . no
H605 C607 2.7400 . no
H702 C102 2.7200 . no
H702 H102 2.5300 . no
H702 C301 2.6700 . no
H702 C306 2.8200 . no
H702 C103 3.0500 . no
H702 H70F 2.5600 . no
H704 H2G 2.5600 2_666 no
H704 H70E 2.3900 . no
H704 O1F 2.4500 2_666 no
H705 C707 2.5100 . no
H705 H70C 2.2900 . no
H705 O1G 2.5200 2_666 no
H705 H70A 2.3100 . no
H705 O2C 2.8600 2_666 no
H802 C401 2.6400 . no
H802 C406 2.8100 . no
H802 C202 2.7500 . no
H802 H202 2.5500 . no
H804 H80D 2.3900 . no
H804 H40B 2.5400 2_665 no
H805 S1A 3.1100 2_665 no
H805 O3A 2.4400 2_665 no
H805 C807 2.5100 . no
H805 H80A 2.2900 . no
H805 H80C 2.3000 . no

loop_
_geom_hbond_atom_site_label_D
_geom_hbond_atom_site_label_H
_geom_hbond_atom_site_label_A
_geom_hbond_distance_DH
_geom_hbond_distance_HA
_geom_hbond_distance_DA
_geom_hbond_angle_DHA
_geom_hbond_site_symmetry_A
_geom_hbond_publ_flag
O1F H1F O1A 0.9500 1.8800 2.809(3) 165.00 . yes
O1F H2G O3B 0.9600 1.9400 2.856(8) 158.00 . yes
C1 H1A O5 0.9900 2.4700 2.991(3) 113.00 . yes
C1 H1B O1 0.9900 2.4000 2.902(4) 111.00 . yes
C3 H3A O6 0.9900 2.4800 2.972(3) 111.00 . yes
C3 H3B O2 0.9900 2.5100 3.002(3) 110.00 . yes
C4 H4A O3 0.9900 2.5300 3.062(3) 113.00 . yes
C4 H4B O7 0.9900 2.4400 2.857(3) 105.00 . yes
C6 H6A O4 0.9900 2.5200 3.051(3) 113.00 . yes
C6 H6B O8 0.9900 2.4300 2.831(3) 104.00 . yes
C6A H6C O3A 0.9500 2.4900 2.877(4) 105.00 . yes
C6B H6D O1B 0.9500 2.5600 2.911(6) 102.00 . yes
C107 H10C O2A 0.9800 2.4600 3.334(4) 149.00 1_465 yes
C407 H40A O3B 0.9800 2.4300 3.372(8) 161.00 . yes
C608 H60E O1A 0.9800 2.5200 3.474(4) 165.00 2_665 yes
C105 H105 O1F 0.9500 2.3700 3.281(4) 161.00 1_465 yes
C204 H204 O1B 0.9500 2.4900 3.414(5) 165.00 1_455 yes
C302 H302 O6 0.9500 2.5300 3.359(3) 146.00 . yes
C304 H304 O3A 0.9500 2.5600 3.332(4) 138.00 1_565 yes
C305 H305 O2A 0.9500 2.5100 3.316(4) 142.00 1_565 yes
C405 H405 O1F 0.9500 2.5200 3.468(4) 175.00 . yes
C504 H504 O2B 0.9500 2.4400 3.289(4) 149.00 2_666 yes
C704 H704 O1F 0.9500 2.4500 3.327(4) 153.00 2_666 yes
C805 H805 O3A 0.9500 2.4400 3.382(3) 173.00 2_665 yes

loop_
_geom_torsion_atom_site_label_1
_geom_torsion_atom_site_label_2
_geom_torsion_atom_site_label_3
_geom_torsion_atom_site_label_4
_geom_torsion
_geom_torsion_publ_flag
P2 Pd1 P1 C1 28.60(9) no
P2 Pd1 P1 C101 -93.66(9) no
P2 Pd1 P1 C501 141.77(11) no
P3 Pd1 P1 C1 -166.20(9) no
P3 Pd1 P1 C101 71.54(9) no
P3 Pd1 P1 C501 -53.03(11) no
P1 Pd1 P2 C3 29.53(9) no
P1 Pd1 P2 C201 -91.45(10) no
P1 Pd1 P2 C601 142.77(10) no
P4 Pd1 P2 C3 -164.47(9) no
P4 Pd1 P2 C201 74.54(10) no
P4 Pd1 P2 C601 -51.23(10) no
P1 Pd1 P3 C4 138.52(9) no
P1 Pd1 P3 C301 -106.95(9) no
P1 Pd1 P3 C701 12.48(11) no
P4 Pd1 P3 C4 -27.35(9) no
P4 Pd1 P3 C301 87.19(9) no
P4 Pd1 P3 C701 -153.38(11) no
P2 Pd1 P4 C6 135.63(9) no
P2 Pd1 P4 C401 -108.35(9) no
P2 Pd1 P4 C801 9.44(10) no
P3 Pd1 P4 C6 -29.44(9) no
P3 Pd1 P4 C401 86.58(9) no
P3 Pd1 P4 C801 -155.63(10) no
O3B S1B C1B C6B -102.4(5) no
O2B S1B C1B C6B 135.8(4) no
O2B S1B C1B C2B -45.4(5) no
O3B S1B C1B C2B 76.4(5) no
O1B S1B C1B C2B -162.9(4) no
O1B S1B C1B C6B 18.3(5) no
O3A S1A C1A C6A 2.9(2) no
O1A S1A C1A C2A -58.3(2) no
O2A S1A C1A C2A 61.6(2) no
O3A S1A C1A C2A -178.2(2) no
O1A S1A C1A C6A 122.7(2) no
O2A S1A C1A C6A -117.3(2) no
Pd1 P1 C501 C502 125.9(2) no
Pd1 P1 C501 C506 -62.8(2) no
C501 P1 C1 C2 158.3(2) no
C101 P1 C1 C2 48.8(2) no
Pd1 P1 C1 C2 -77.4(2) no
C1 P1 C101 C102 -139.43(19) no
Pd1 P1 C101 C102 -15.9(2) no
Pd1 P1 C101 C106 168.85(17) no
C501 P1 C101 C106 -60.3(2) no
C1 P1 C101 C106 45.3(2) no
C501 P1 C101 C102 115.0(2) no
C1 P1 C501 C502 -115.0(2) no
C1 P1 C501 C506 56.3(2) no
C101 P1 C501 C502 -3.3(3) no
C101 P1 C501 C506 168.0(2) no
Pd1 P2 C601 C602 126.2(2) no
Pd1 P2 C601 C606 -62.2(2) no
C601 P2 C3 C2 155.82(19) no
Pd1 P2 C3 C2 -79.12(19) no
C201 P2 C3 C2 46.5(2) no
C601 P2 C201 C202 118.9(2) no
C601 P2 C201 C206 -58.1(3) no
C3 P2 C201 C202 -135.7(2) no
Pd1 P2 C201 C202 -13.5(2) no
Pd1 P2 C201 C206 169.5(2) no
C3 P2 C601 C606 56.4(2) no
C3 P2 C201 C206 47.3(3) no
C3 P2 C601 C602 -115.2(2) no
C201 P2 C601 C602 -4.2(3) no
C201 P2 C601 C606 167.3(2) no
Pd1 P3 C301 C306 178.2(2) no
Pd1 P3 C301 C302 -4.6(2) no
C4 P3 C701 C702 133.6(2) no
C701 P3 C4 C5 -155.0(2) no
Pd1 P3 C4 C5 71.6(2) no
C301 P3 C4 C5 -45.6(2) no
Pd1 P3 C701 C706 88.3(2) no
C701 P3 C301 C302 -133.1(2) no
C4 P3 C301 C302 117.5(2) no
C4 P3 C301 C306 -59.7(2) no
C301 P3 C701 C702 25.3(3) no
C701 P3 C301 C306 49.6(2) no
Pd1 P3 C701 C702 -95.7(2) no
C301 P3 C701 C706 -150.7(2) no
C4 P3 C701 C706 -42.4(3) no
Pd1 P4 C401 C406 176.49(18) no
Pd1 P4 C401 C402 -3.9(2) no
C6 P4 C801 C802 136.5(2) no
Pd1 P4 C6 C5 71.7(2) no
C401 P4 C6 C5 -46.6(2) no
C801 P4 C6 C5 -155.4(2) no
Pd1 P4 C801 C802 -92.9(2) no
Pd1 P4 C801 C806 92.0(2) no
C801 P4 C401 C402 -131.1(2) no
C6 P4 C401 C402 118.9(2) no
C6 P4 C401 C406 -60.7(2) no
C801 P4 C401 C406 49.3(2) no
C401 P4 C801 C806 -147.8(2) no
C6 P4 C801 C806 -38.6(3) no
C401 P4 C801 C802 27.3(2) no
C107 O1 C106 C101 178.5(2) no
C107 O1 C106 C105 -0.4(4) no
C207 O2 C206 C205 -18.7(4) no
C207 O2 C206 C201 160.5(3) no
C307 O3 C306 C301 -161.0(2) no
C307 O3 C306 C305 20.1(4) no
C407 O4 C406 C401 -149.1(2) no
C407 O4 C406 C405 32.2(4) no
C507 O5 C506 C501 -137.9(3) no
C507 O5 C506 C505 42.5(4) no
C607 O6 C606 C605 46.1(4) no
C607 O6 C606 C601 -135.2(3) no
C707 O7 C706 C705 -13.0(4) no
C707 O7 C706 C701 166.9(3) no
C807 O8 C806 C801 170.8(2) no
C807 O8 C806 C805 -9.4(4) no
P1 C1 C2 C3 39.2(3) no
C1 C2 C3 P2 41.3(3) no
P3 C4 C5 C6 -36.7(3) no
C4 C5 C6 P4 -34.3(3) no
P1 C101 C102 C103 -173.0(2) no
C102 C101 C106 O1 179.5(2) no
C102 C101 C106 C105 -1.7(4) no
P1 C101 C106 C105 173.61(19) no
C106 C101 C102 C103 2.5(4) no
P1 C101 C106 O1 -5.3(3) no
C101 C102 C103 C108 177.4(2) no
C101 C102 C103 C104 -1.5(4) no
C102 C103 C104 C105 -0.3(4) no
C108 C103 C104 C105 -179.3(3) no
C103 C104 C105 C106 1.0(4) no
C104 C105 C106 O1 178.8(2) no
C104 C105 C106 C101 0.0(4) no
C202 C201 C206 C205 0.0(4) no
P2 C201 C206 C205 177.0(2) no
C202 C201 C206 O2 -179.3(2) no
P2 C201 C206 O2 -2.3(4) no
P2 C201 C202 C203 -175.5(2) no
C206 C201 C202 C203 1.7(4) no
S1B C1B C2B C3B 180.0(4) no
S1B C1B C6B C5B -179.2(4) no
C6B C1B C2B C3B -1.2(7) no
C2B C1B C6B C5B 2.0(7) no
C201 C202 C203 C204 -2.2(4) no
C201 C202 C203 C208 176.6(3) no
C1B C2B C3B C4B -0.5(9) no
C202 C203 C204 C205 1.0(5) no
C208 C203 C204 C205 -177.8(3) no
C2B C3B C4B C7B -179.0(6) no
C2B C3B C4B C5B 1.3(9) no
C203 C204 C205 C206 0.6(5) no
C3B C4B C5B C6B -0.6(10) no
C7B C4B C5B C6B 179.7(6) no
C204 C205 C206 O2 178.1(3) no
C204 C205 C206 C201 -1.1(5) no
C4B C5B C6B C1B -1.1(9) no
P3 C301 C306 C305 -179.2(2) no
C306 C301 C302 C303 -1.3(4) no
P3 C301 C306 O3 1.9(3) no
C302 C301 C306 O3 -175.5(2) no
C302 C301 C306 C305 3.5(4) no
P3 C301 C302 C303 -178.7(2) no
C301 C302 C303 C308 179.7(3) no
C301 C302 C303 C304 -1.3(4) no
C302 C303 C304 C305 2.0(4) no
C308 C303 C304 C305 -179.1(3) no
C303 C304 C305 C306 0.2(5) no
C304 C305 C306 C301 -2.9(4) no
C304 C305 C306 O3 175.9(3) no
P4 C401 C402 C403 179.4(2) no
C406 C401 C402 C403 -1.0(4) no
P4 C401 C406 C405 -177.9(2) no
C402 C401 C406 O4 -176.2(2) no
P4 C401 C406 O4 3.4(3) no
C402 C401 C406 C405 2.5(4) no
C6D C1D C2D C3D -0.6(7) no
C7D C1D C2D C3D -179.7(4) no
C7D C1D C6D C5D -177.0(5) no
C2D C1D C6D C5D 4.0(8) no
C401 C402 C403 C408 -179.4(3) no
C401 C402 C403 C404 -0.6(4) no
C1D C2D C3D C4D -3.2(7) no
C408 C403 C404 C405 179.5(3) no
C402 C403 C404 C405 0.7(4) no
C2D C3D C4D C5D 3.9(8) no
C403 C404 C405 C406 0.8(4) no
C3D C4D C5D C6D -0.8(7) no
C404 C405 C406 O4 176.2(3) no
C404 C405 C406 C401 -2.4(4) no
C4D C5D C6D C1D -3.4(8) no
P1 C501 C506 O5 9.7(3) no
P1 C501 C506 C505 -170.7(2) no
P1 C501 C502 C503 169.8(2) no
C506 C501 C502 C503 -1.5(4) no
C502 C501 C506 C505 0.9(4) no
C502 C501 C506 O5 -178.8(2) no
C501 C502 C503 C504 1.0(5) no
C501 C502 C503 C508 -179.3(3) no
C508 C503 C504 C505 -179.6(3) no
C502 C503 C504 C505 0.1(5) no
C503 C504 C505 C506 -0.7(5) no
C504 C505 C506 C501 0.2(5) no
C504 C505 C506 O5 179.8(3) no
C602 C601 C606 O6 -178.0(2) no
C602 C601 C606 C605 0.8(4) no
P2 C601 C602 C603 169.8(2) no
C606 C601 C602 C603 -1.8(4) no
P2 C601 C606 O6 10.1(3) no
P2 C601 C606 C605 -171.2(2) no
C6A C1A C2A C3A -0.8(4) no
S1A C1A C2A C3A -179.7(2) no
S1A C1A C6A C5A -179.5(2) no
C2A C1A C6A C5A 1.6(4) no
C601 C602 C603 C604 2.0(4) no
C601 C602 C603 C608 -179.0(3) no
C1A C2A C3A C4A -0.7(5) no
C602 C603 C604 C605 -1.2(5) no
C608 C603 C604 C605 179.8(3) no
C2A C3A C4A C5A 1.3(5) no
C2A C3A C4A C7A -178.1(3) no
C603 C604 C605 C606 0.3(5) no
C7A C4A C5A C6A 179.0(3) no
C3A C4A C5A C6A -0.4(5) no
C604 C605 C606 C601 0.0(4) no
C604 C605 C606 O6 178.6(3) no
C4A C5A C6A C1A -1.0(5) no
P3 C701 C706 C705 171.2(2) no
P3 C701 C702 C703 -173.0(2) no
C702 C701 C706 O7 175.3(3) no
C702 C701 C706 C705 -4.8(4) no
P3 C701 C706 O7 -8.7(4) no
C706 C701 C702 C703 3.1(4) no
C701 C702 C703 C708 -178.6(3) no
C701 C702 C703 C704 0.9(5) no
C702 C703 C704 C705 -3.2(5) no
C708 C703 C704 C705 176.3(3) no
C703 C704 C705 C706 1.4(5) no
C704 C705 C706 C701 2.7(5) no
C704 C705 C706 O7 -177.4(3) no
P4 C801 C802 C803 -172.7(2) no
C806 C801 C802 C803 2.6(4) no
P4 C801 C806 C805 170.1(2) no
C802 C801 C806 O8 174.9(2) no
P4 C801 C806 O8 -10.1(3) no
C802 C801 C806 C805 -5.0(4) no
C801 C802 C803 C804 1.3(4) no
C801 C802 C803 C808 -179.9(3) no
C808 C803 C804 C805 178.3(3) no
C802 C803 C804 C805 -3.0(4) no
C803 C804 C805 C806 0.6(5) no
C804 C805 C806 C801 3.4(4) no
C804 C805 C806 O8 -176.4(3) no
